data_4510583
loop_
_publ_author_name
'Sahoo, Dipankar'
'Suriyanarayanan, Ramakirushnan'
'Chandrasekhar, Vadapalli'

_publ_section_title
;
 A 30-Membered Nonanuclear Cobalt(II) Macrocycle Containing
 Phosphonate-Bridged Trinuclear Subunits
;
_journal_issue 6
_journal_name_full 'Crystal Growth &amp; Design'
_journal_page_first 2725
_journal_paper_doi 10.1021/cg5003594
_journal_volume 14
_journal_year 2014
_chemical_formula_moiety '6(C7 H8), C93 H133 Cl9 Co9 N36 O9 P3'
_chemical_formula_sum 'C135 H181 Cl9 Co9 N36 O9 P3'
_chemical_formula_weight 3394.48
_chemical_name_systematic
;
 ?
;
_space_group_crystal_system triclinic
_space_group_IT_number 2
_space_group_name_Hall '-P 1'
_space_group_name_H-M_alt 'P -1'
_symmetry_space_group_name_Hall '-P 1'
_symmetry_space_group_name_H-M 'P -1'
_atom_sites_solution_hydrogens mixed
_atom_sites_solution_primary direct
_audit_creation_date 2014-03-12
_audit_creation_method
;
Olex2 1.2
(compiled 2013.11.15 svn.r2834 for OlexSys, GUI svn.r4720)
;
_cell_angle_alpha 69.974(5)
_cell_angle_beta 83.293(5)
_cell_angle_gamma 64.700(5)
_cell_formula_units_Z 2
_cell_length_a 18.446(5)
_cell_length_b 21.371(5)
_cell_length_c 25.362(5)
_cell_measurement_reflns_used 9951
_cell_measurement_temperature 100(2)
_cell_measurement_theta_max 16.33
_cell_measurement_theta_min 2.23
_cell_volume 8487(3)
_computing_molecular_graphics 'Olex2 (Dolomanov et al., 2009)'
_computing_publication_material 'Olex2 (Dolomanov et al., 2009)'
_computing_structure_refinement 'ShelXL (Sheldrick, 2008)'
_computing_structure_solution 'ShelXS-2013 (Sheldrick, 2008)'
_diffrn_ambient_temperature 100(2)
_diffrn_measured_fraction_theta_full 0.283
_diffrn_measured_fraction_theta_max 0.989
_diffrn_measurement_device_type 'Bruker APEX-II CCD'
_diffrn_measurement_method '\f and \w scans'
_diffrn_radiation_monochromator graphite
_diffrn_radiation_type MoK\a
_diffrn_radiation_wavelength 0.71069
_diffrn_reflns_av_R_equivalents 0.0385
_diffrn_reflns_av_unetI/netI 0.0527
_diffrn_reflns_Laue_measured_fraction_full 0.283
_diffrn_reflns_Laue_measured_fraction_max 0.989
_diffrn_reflns_limit_h_max 14
_diffrn_reflns_limit_h_min -14
_diffrn_reflns_limit_k_max 16
_diffrn_reflns_limit_k_min -16
_diffrn_reflns_limit_l_max 20
_diffrn_reflns_limit_l_min -17
_diffrn_reflns_number 17701
_diffrn_reflns_point_group_measured_fraction_full 0.283
_diffrn_reflns_point_group_measured_fraction_max 0.989
_diffrn_reflns_theta_full 25.240
_diffrn_reflns_theta_max 16.329
_diffrn_reflns_theta_min 2.067
_diffrn_standards_number 0
_exptl_absorpt_coefficient_mu 1.086
_exptl_absorpt_correction_T_max 0.929
_exptl_absorpt_correction_T_min 0.923
_exptl_absorpt_correction_type multi-scan
_exptl_absorpt_process_details
;
SADABS-2008/1 (Bruker,2008) was used for absorption correction.
wR2(int) was 0.0927 before and 0.0541 after correction.
The Ratio of minimum to maximum transmission is 0.7402.
The \l/2 correction factor is 0.0015.
;
_exptl_crystal_colour violet
_exptl_crystal_density_diffrn 1.328
_exptl_crystal_F_000 3512
_exptl_crystal_size_max 0.074
_exptl_crystal_size_mid 0.070
_exptl_crystal_size_min 0.068
_refine_diff_density_max 1.424
_refine_diff_density_min -0.945
_refine_diff_density_rms 0.156
_refine_ls_extinction_method none
_refine_ls_goodness_of_fit_ref 1.137
_refine_ls_hydrogen_treatment constr
_refine_ls_matrix_type full
_refine_ls_number_parameters 1657
_refine_ls_number_reflns 8698
_refine_ls_number_restraints 933
_refine_ls_restrained_S_all 1.074
_refine_ls_R_factor_all 0.1151
_refine_ls_R_factor_gt 0.1038
_refine_ls_shift/su_max 0.002
_refine_ls_shift/su_mean 0.000
_refine_ls_structure_factor_coef Fsqd
_refine_ls_weighting_details 'w=1/[\s^2^(Fo^2^)+(0.3000P)^2^] where P=(Fo^2^+2Fc^2^)/3'
_refine_ls_weighting_scheme calc
_refine_ls_wR_factor_gt 0.3158
_refine_ls_wR_factor_ref 0.3387
_reflns_Friedel_coverage 0.000
_reflns_number_gt 7217
_reflns_number_total 8698
_reflns_threshold_expression 'I > 2\s(I)'
_cod_data_source_file cg5003594_si_001.cif
_cod_data_source_block 4octc
_cod_depositor_comments 'Adding full bibliography for 4510583.cif.'
_cod_database_code 4510583
_shelxl_version_number 2013-3
_shelx_space_group_comment
;
The symmetry employed for this shelxl refinement is uniquely defined
by the following loop, which should always be used as a source of
symmetry information in preference to the above space-group names.
They are only intended as comments.
;
_olex2_refinement_description
;
1. Fixed Uiso
 At 1.2 times of:
  All C(H) groups, All C(H,H) groups, All N(H) groups
 At 1.5 times of:
  All C(H,H,H) groups
2. Restrained distances
 C2C-C2B
 1.54 with sigma of 0.02
 C8-C21
 1.54 with sigma of 0.02
 C8-C133
 1.39 with sigma of 0.02
3. Uiso/Uaniso restraints and constraints
Uanis(C22) \\sim Ueq, Uanis(C4) \\sim Ueq, Uanis(C107) \\sim Ueq, Uanis(C91)
\\sim Ueq, Uanis(C9) \\sim Ueq, Uanis(C25) \\sim Ueq, Uanis(C12) \\sim Ueq:
with sigma of 0.001 and sigma for terminal atoms of 0.002
Uanis(C135) \\sim Ueq, Uanis(C36) \\sim Ueq, Uanis(C18) \\sim Ueq, Uanis(C8)
\\sim Ueq, Uanis(C136) \\sim Ueq, Uanis(C133) \\sim Ueq, Uanis(C21) \\sim Ueq:
with sigma of 0.001 and sigma for terminal atoms of 0.002
Uanis(C118) \\sim Ueq, Uanis(C43) \\sim Ueq, Uanis(C5) \\sim Ueq, Uanis(C1)
\\sim Ueq, Uanis(C300) \\sim Ueq, Uanis(C1B) \\sim Ueq, Uanis(C114) \\sim Ueq:
with sigma of 0.001 and sigma for terminal atoms of 0.002
Uanis(C1K) \\sim Ueq, Uanis(C19) \\sim Ueq, Uanis(C16) \\sim Ueq, Uanis(C1G)
\\sim Ueq, Uanis(N7) \\sim Ueq, Uanis(N8) \\sim Ueq: with sigma of 0.001 and
sigma for terminal atoms of 0.002
Uanis(C14) \\sim Ueq, Uanis(C1L) \\sim Ueq, Uanis(C1H) \\sim Ueq, Uanis(C1D)
\\sim Ueq: with sigma of 0.001 and sigma for terminal atoms of 0.002
Uanis(C1F) \\sim Ueq, Uanis(C11) \\sim Ueq, Uanis(N12) \\sim Ueq, Uanis(C2)
\\sim Ueq, Uanis(C1A) \\sim Ueq: with sigma of 0.001 and sigma for terminal
atoms of 0.002
Uanis(C1J) \\sim Ueq: with sigma of 0.001 and sigma for terminal atoms of 0.002
Uanis(N13) \\sim Ueq, Uanis(N14) \\sim Ueq, Uanis(C93) \\sim Ueq, Uanis(C92)
\\sim Ueq, Uanis(C1N) \\sim Ueq, Uanis(C90) \\sim Ueq, Uanis(C89) \\sim Ueq:
with sigma of 0.001 and sigma for terminal atoms of 0.002
Uanis(N18) \\sim Ueq, Uanis(N17) \\sim Ueq, Uanis(C83) \\sim Ueq, Uanis(C82)
\\sim Ueq, Uanis(C81) \\sim Ueq, Uanis(C80) \\sim Ueq: with sigma of 0.001 and
sigma for terminal atoms of 0.002
Uanis(C78) \\sim Ueq, Uanis(C77) \\sim Ueq, Uanis(C76) \\sim Ueq, Uanis(C75)
\\sim Ueq, Uanis(C74) \\sim Ueq, Uanis(N20) \\sim Ueq: with sigma of 0.001 and
sigma for terminal atoms of 0.002
Uanis(C84) \\sim Ueq, Uanis(C85) \\sim Ueq, Uanis(C86) \\sim Ueq, Uanis(C87)
\\sim Ueq: with sigma of 0.001 and sigma for terminal atoms of 0.002
Uanis(O7) \\sim Ueq, Uanis(O9) \\sim Ueq: with sigma of 0.001 and sigma for
terminal atoms of 0.002
Uanis(C68) \\sim Ueq, Uanis(C67) \\sim Ueq, Uanis(C64) \\sim Ueq: with sigma of
0.001 and sigma for terminal atoms of 0.002
Uanis(C53) \\sim Ueq, Uanis(C51) \\sim Ueq, Uanis(N28) \\sim Ueq, Uanis(C49)
\\sim Ueq: with sigma of 0.001 and sigma for terminal atoms of 0.002
Uanis(C40) \\sim Ueq, Uanis(C84) \\sim Ueq, Uanis(C85) \\sim Ueq, Uanis(C87)
\\sim Ueq, Uanis(C90) \\sim Ueq, Uanis(C92) \\sim Ueq: with sigma of 0.001 and
sigma for terminal atoms of 0.002
Uanis(C82) \\sim Ueq, Uanis(C80) \\sim Ueq, Uanis(C81) \\sim Ueq: with sigma of
0.001 and sigma for terminal atoms of 0.002
Uanis(C13) \\sim Ueq, Uanis(C27) \\sim Ueq, Uanis(C28) \\sim Ueq: with sigma of
0.001 and sigma for terminal atoms of 0.002
Uanis(N3) \\sim Ueq, Uanis(N1) \\sim Ueq, Uanis(C30) \\sim Ueq, Uanis(C32)
\\sim Ueq: with sigma of 0.001 and sigma for terminal atoms of 0.002
Uanis(N35) \\sim Ueq, Uanis(N36) \\sim Ueq, Uanis(C37) \\sim Ueq, Uanis(C38)
\\sim Ueq, Uanis(C34) \\sim Ueq, Uanis(N33) \\sim Ueq, Uanis(C45) \\sim Ueq,
Uanis(C48) \\sim Ueq, Uanis(C46) \\sim Ueq, Uanis(C59) \\sim Ueq, Uanis(C51)
\\sim Ueq, Uanis(C49) \\sim Ueq, Uanis(N28) \\sim Ueq: with sigma of 0.001 and
sigma for terminal atoms of 0.002
Uanis(C50) \\sim Ueq: with sigma of 0.001 and sigma for terminal atoms of 0.002
Uanis(N27) \\sim Ueq, Uanis(N30) \\sim Ueq, Uanis(N29) \\sim Ueq, Uanis(C55)
\\sim Ueq, Uanis(C56) \\sim Ueq, Uanis(C58) \\sim Ueq: with sigma of 0.001 and
sigma for terminal atoms of 0.002
Uanis(N25) \\sim Ueq, Uanis(N26) \\sim Ueq, Uanis(C61) \\sim Ueq, Uanis(C60)
\\sim Ueq, Uanis(N23) \\sim Ueq: with sigma of 0.001 and sigma for terminal
atoms of 0.002
Uanis(C50) \\sim Ueq, Uanis(N27) \\sim Ueq: with sigma of 0.001 and sigma for
terminal atoms of 0.002
Uanis(N26) \\sim Ueq, Uanis(N25) \\sim Ueq, Uanis(C60) \\sim Ueq, Uanis(C61)
\\sim Ueq: with sigma of 0.001 and sigma for terminal atoms of 0.002
Uanis(C7) \\sim Ueq, Uanis(C23) \\sim Ueq, Uanis(C44) \\sim Ueq, Uanis(C57)
\\sim Ueq, Uanis(N21) \\sim Ueq, Uanis(N22) \\sim Ueq, Uanis(C71) \\sim Ueq,
Uanis(C70) \\sim Ueq, Uanis(C73) \\sim Ueq: with sigma of 0.001 and sigma for
terminal atoms of 0.002
Uanis(C7) \\sim Ueq, Uanis(C23) \\sim Ueq: with sigma of 0.001 and sigma for
terminal atoms of 0.002
Uanis(C47) \\sim Ueq: with sigma of 0.001 and sigma for terminal atoms of 0.002
Uanis(C44) \\sim Ueq: with sigma of 0.001 and sigma for terminal atoms of 0.002
Uanis(C7) \\sim Ueq, Uanis(C23) \\sim Ueq, Uanis(C57) \\sim Ueq, Uanis(N21)
\\sim Ueq, Uanis(N22) \\sim Ueq, Uanis(N19) \\sim Ueq, Uanis(C71) \\sim Ueq:
with sigma of 0.001 and sigma for terminal atoms of 0.002
Uanis(C1C) \\sim Ueq, Uanis(C1M) \\sim Ueq, Uanis(C62) \\sim Ueq, Uanis(C42)
\\sim Ueq, Uanis(C39) \\sim Ueq, Uanis(C41) \\sim Ueq, Uanis(N31) \\sim Ueq,
Uanis(N32) \\sim Ueq: with sigma of 0.001 and sigma for terminal atoms of 0.002
Uanis(N16) \\sim Ueq, Uanis(C20) \\sim Ueq, Uanis(C15) \\sim Ueq: with sigma of
0.001 and sigma for terminal atoms of 0.002
Uanis(N9) \\sim Ueq: with sigma of 0.001 and sigma for terminal atoms of 0.002
Uanis(N9) \\sim Ueq: with sigma of 0.001 and sigma for terminal atoms of 0.002
Uanis(C29) \\sim Ueq, Uanis(C31) \\sim Ueq, Uanis(C33) \\sim Ueq: with sigma of
0.001 and sigma for terminal atoms of 0.002
Uanis(C10) \\sim Ueq: with sigma of 0.001 and sigma for terminal atoms of 0.002
Uanis(C2B) \\sim Ueq, Uanis(C2C) \\sim Ueq, Uanis(C2D) \\sim Ueq, Uanis(C2E)
\\sim Ueq, Uanis(C2F) \\sim Ueq, Uanis(C2G) \\sim Ueq, Uanis(C2H) \\sim Ueq:
with sigma of 0.001 and sigma for terminal atoms of 0.002
Uanis(C1U) \\sim Ueq, Uanis(C1V) \\sim Ueq, Uanis(C1W) \\sim Ueq, Uanis(C1X)
\\sim Ueq, Uanis(C1Y) \\sim Ueq, Uanis(C1Z) \\sim Ueq, Uanis(C2A) \\sim Ueq:
with sigma of 0.001 and sigma for terminal atoms of 0.002
Uanis(C2I) \\sim Ueq, Uanis(C1O) \\sim Ueq, Uanis(C1P) \\sim Ueq, Uanis(C1Q)
\\sim Ueq, Uanis(C1R) \\sim Ueq, Uanis(C1S) \\sim Ueq, Uanis(C1T) \\sim Ueq:
with sigma of 0.001 and sigma for terminal atoms of 0.002
Uanis(C65) \\sim Ueq: with sigma of 0.001 and sigma for terminal atoms of 0.002
Uanis(C26) \\sim Ueq: with sigma of 0.001 and sigma for terminal atoms of 0.002
Uanis(C3) \\sim Ueq, Uanis(C26) \\sim Ueq: with sigma of 0.001 and sigma for
terminal atoms of 0.002
Uanis(N15) \\sim Ueq: with sigma of 0.001 and sigma for terminal atoms of 0.002
Uanis(C52) \\sim Ueq: with sigma of 0.001 and sigma for terminal atoms of 0.002
Uanis(C35) \\sim Ueq: with sigma of 0.001 and sigma for terminal atoms of 0.002
Uanis(Cl8) \\sim Ueq: with sigma of 0.001 and sigma for terminal atoms of 0.002
Uanis(N10) \\sim Ueq: with sigma of 0.001 and sigma for terminal atoms of 0.002
Uanis(C22) = Uanis(C4) = Uanis(C107) = Uanis(C91) = Uanis(C9) = Uanis(C25) =
Uanis(C12)
Uanis(C2E) = Uanis(C2F) = Uanis(C2G) = Uanis(C2H) = Uanis(C2C) = Uanis(C2D)
Uanis(C2B) = Uanis(C2C) = Uanis(C2D) = Uanis(C2E) = Uanis(C2F) = Uanis(C2G) =
Uanis(C2H)
Uanis(C1U) = Uanis(C1V) = Uanis(C1W) = Uanis(C1X) = Uanis(C1Y) = Uanis(C1Z) =
Uanis(C2A)
Uanis(C2I) = Uanis(C1O) = Uanis(C1P) = Uanis(C1Q) = Uanis(C1R) = Uanis(C1S) =
Uanis(C1T)
4.a Riding coordinates:
 N14(H14)
4.b Secondary CH2 refined with riding coordinates:
 C41(H41A,H41B)
4.c Aromatic/amide H refined with riding coordinates:
 C1(H1A), C4(H4), C5(H5), C9(H9), C18(H18), C22(H22), C36(H36A), C66(H66),
 C46(H46), C10(H10), C51(H51), C56(H56), C61(H61), C86(H86), C26(H26), C16(H16),
  C31(H31), C15(H15), C71(H71), C1B(H1B), C91(H91), C81(H81), C107(H107),
 C1H(H1H), C114(H114), C1J(H1J), C76(H76), N12(H12), N1(H1), N36(H36), N24(H24),
  N26(H26A), C135(H135), C133(H133), C1N(H1N), C136(H136), C300(H300), C1P(H1P),
  C1Q(H1Q), C1R(H1R), C1S(H1S), C1T(H1T), C1W(H1W), C1X(H1X), C1Y(H1Y),
 C1Z(H1Z), C2A(H2AA), C2D(H2D), C2E(H2E), C2F(H2F), C2G(H2G), C2H(H2H)
4.d Fitted hexagon refined as free rotating group:
 C1O(C1P,C1Q,C1R,C1S,C1T), C1V(C1W,C1X,C1Y,C1Z,C2A), C2C(C2D,C2E,C2F,C2G,C2H)
4.e Idealised Me refined as rotating group:
 C83(H83A,H83B,H83C), C2(H2A,H2B,H2C), C64(H64A,H64B,H64C), C93(H93A,H93B,
 H93C), C21(H21A,H21B,H21C), C24(H24A,H24B,H24C), C53(H53A,H53B,H53C), C12(H12A,
 H12B,H12C), C84(H84A,H84B,H84C), C17(H17A,H17B,H17C), C49(H49A,H49B,H49C),
 C89(H89A,H89B,H89C), C54(H54A,H54B,H54C), C28(H28A,H28B,H28C), C74(H74A,H74B,
 H74C), C39(H39A,H39B,H39C), C1C(H1CA,H1CB,H1CC), C23(H23A,H23B,H23C), C48(H48A,
 H48B,H48C), C1F(H1FA,H1FB,H1FC), C88(H88A,H88B,H88C), C58(H58A,H58B,H58C),
 C69(H69A,H69B,H69C), C1G(H1GA,H1GB,H1GC), C78(H78A,H78B,H78C), C79(H79A,H79B,
 H79C), C44(H44A,H44B,H44C), C1I(H1IA,H1IB,H1IC), C38(H38A,H38B,H38C), C63(H63A,
 H63B,H63C), C59(H59A,H59B,H59C), C118(H11A,H11B,H11C), C33(H33A,H33B,H33C),
 C1K(H1KA,H1KB,H1KC), C34(H34A,H34B,H34C), C68(H68A,H68B,H68C), C29(H29A,H29B,
 H29C), C1L(H1LA,H1LB,H1LC), C73(H73A,H73B,H73C), C1U(H1UA,H1UB,H1UC), C2B(H2BA,
 H2BB,H2BC), C2I(H2IA,H2IB,H2IC)
;

loop_
_space_group_symop_operation_xyz
'x, y, z'
'-x, -y, -z'

loop_
_atom_site_label
_atom_site_type_symbol
_atom_site_fract_x
_atom_site_fract_y
_atom_site_fract_z
_atom_site_U_iso_or_equiv
_atom_site_adp_type
_atom_site_occupancy
_atom_site_site_symmetry_order
_atom_site_calc_flag
_atom_site_refinement_flags_posn
_atom_site_refinement_flags_adp
C1 C 0.2637(17) 0.2393(14) 0.1730(12) 0.127(9) Uani 1 1 d . U
H1A H 0.2095 0.2558 0.1646 0.152 Uiso 1 1 calc R .
C83 C 0.6716(13) -0.0538(12) 0.6940(9) 0.092(7) Uani 1 1 d . U
H83A H 0.6337 -0.0719 0.6900 0.139 Uiso 1 1 calc GR .
H83B H 0.6434 -0.0061 0.6977 0.139 Uiso 1 1 calc GR .
H83C H 0.7055 -0.0865 0.7268 0.139 Uiso 1 1 calc GR .
C4 C 0.7692(16) -0.0426(16) 0.1187(13) 0.132(4) Uani 1 1 d . U
H4 H 0.7646 0.0040 0.1142 0.159 Uiso 1 1 calc R .
C5 C 0.2854(15) 0.2597(13) 0.2161(10) 0.105(8) Uani 1 1 d . U
H5 H 0.2475 0.2911 0.2335 0.126 Uiso 1 1 calc R .
C8 C 0.0768(12) 0.0947(10) 0.0984(8) 0.078(6) Uani 1 1 d D U
C9 C 0.8008(16) -0.1752(16) 0.1282(13) 0.132(4) Uani 1 1 d . U
H9 H 0.8140 -0.2230 0.1298 0.159 Uiso 1 1 calc R .
C2 C 0.1894(10) 0.4152(9) 0.7098(8) 0.063(6) Uani 1 1 d . U
H2A H 0.1489 0.4294 0.7361 0.094 Uiso 1 1 calc GR .
H2B H 0.1682 0.4044 0.6829 0.094 Uiso 1 1 calc GR .
H2C H 0.2052 0.4545 0.6909 0.094 Uiso 1 1 calc GR .
C64 C 1.1354(11) 0.0524(10) 0.2433(8) 0.080(7) Uani 1 1 d . U
H64A H 1.1904 0.0324 0.2556 0.119 Uiso 1 1 calc GR .
H64B H 1.1146 0.1048 0.2294 0.119 Uiso 1 1 calc GR .
H64C H 1.1321 0.0348 0.2140 0.119 Uiso 1 1 calc GR .
C90 C 0.4882(12) -0.0145(11) 0.6191(9) 0.072(6) Uani 1 1 d . U
C18 C 0.1479(13) 0.0989(12) 0.0766(9) 0.085(7) Uani 1 1 d . U
H18 H 0.1900 0.0599 0.0686 0.102 Uiso 1 1 calc R .
C93 C 0.3629(13) 0.0380(11) 0.7351(9) 0.093(7) Uani 1 1 d . U
H93A H 0.3904 0.0024 0.7697 0.140 Uiso 1 1 calc GR .
H93B H 0.3141 0.0341 0.7309 0.140 Uiso 1 1 calc GR .
H93C H 0.3506 0.0862 0.7356 0.140 Uiso 1 1 calc GR .
C21 C 0.0696(16) 0.0232(13) 0.1152(12) 0.145(10) Uani 1 1 d D U
H21A H 0.1221 -0.0160 0.1192 0.217 Uiso 1 1 calc GR .
H21B H 0.0389 0.0238 0.0868 0.217 Uiso 1 1 calc GR .
H21C H 0.0431 0.0160 0.1503 0.217 Uiso 1 1 calc GR .
C22 C 0.8006(16) -0.0964(15) 0.1703(12) 0.132(4) Uani 1 1 d . U
H22 H 0.8073 -0.0851 0.2012 0.159 Uiso 1 1 calc R .
C25 C 0.8218(17) -0.1696(17) 0.1727(13) 0.132(4) Uani 1 1 d . U
C3 C 0.1047(10) 0.4991(9) 0.2604(7) 0.052(5) Uani 1 1 d . U
C57 C 0.6306(9) 0.3519(8) 0.3102(6) 0.027(4) Uani 1 1 d . U
C6 C 0.6000(10) 0.2134(9) 0.6763(7) 0.046(5) Uani 1 1 d . .
C50 C 0.5883(10) 0.5111(8) 0.0543(7) 0.034(5) Uani 1 1 d . U
C77 C 0.7480(12) -0.0725(11) 0.4402(9) 0.075(6) Uani 1 1 d . U
C55 C 0.5033(10) 0.4084(8) 0.2854(6) 0.023(4) Uani 1 1 d . U
C45 C 0.3312(10) 0.6835(10) 0.1521(6) 0.037(5) Uani 1 1 d . U
C65 C 1.0875(14) 0.0293(12) 0.2914(10) 0.069(6) Uani 1 1 d . U
C36 C 0.1515(13) 0.1616(12) 0.0679(9) 0.086(7) Uani 1 1 d . U
H36A H 0.1982 0.1658 0.0525 0.104 Uiso 1 1 calc R .
C42 C 0.4588(11) 0.3772(10) 0.1292(7) 0.046(5) Uani 1 1 d . U
C52 C 0.7117(10) 0.4360(9) 0.0782(7) 0.048(5) Uani 1 1 d . U
C7 C 0.3522(10) 0.5723(8) 0.3530(7) 0.030(4) Uani 1 1 d . U
C62 C 0.9426(11) 0.3244(9) 0.2197(6) 0.037(5) Uani 1 1 d . U
C27 C 0.0296(9) 0.6186(7) 0.4224(6) 0.021(4) Uani 1 1 d . U
C35 C 0.0772(11) 0.7211(10) 0.0567(8) 0.060(6) Uani 1 1 d . U
C43 C 0.3631(17) 0.2303(13) 0.2286(10) 0.103(8) Uani 1 1 d . U
C24 C 0.0864(10) 0.5046(9) 0.5674(7) 0.051(5) Uani 1 1 d . .
H24A H 0.0413 0.5274 0.5877 0.077 Uiso 1 1 calc GR .
H24B H 0.1343 0.5012 0.5819 0.077 Uiso 1 1 calc GR .
H24C H 0.0916 0.4564 0.5718 0.077 Uiso 1 1 calc GR .
C66 C 1.1068(12) -0.0164(9) 0.3466(8) 0.058(6) Uani 1 1 d . .
H66 H 1.1583 -0.0414 0.3629 0.070 Uiso 1 1 calc R .
C60 C 0.8295(11) 0.4114(9) 0.2161(7) 0.047(5) Uani 1 1 d . U
P2 P 0.5158(4) 0.2061(3) 0.6485(2) 0.0491(16) Uani 1 1 d . .
C32 C 0.0726(10) 0.8096(10) 0.2367(8) 0.051(5) Uani 1 1 d . U
C46 C 0.3948(10) 0.6959(9) 0.1517(6) 0.041(5) Uani 1 1 d . U
H46 H 0.3961 0.7399 0.1492 0.050 Uiso 1 1 calc R .
C10 C 0.1323(12) 0.7250(10) 0.0154(9) 0.068(6) Uani 1 1 d . U
H10 H 0.1200 0.7554 -0.0217 0.082 Uiso 1 1 calc R .
C51 C 0.6584(10) 0.4918(9) 0.0336(8) 0.048(5) Uani 1 1 d . U
H51 H 0.6714 0.5107 -0.0032 0.057 Uiso 1 1 calc R .
C53 C 0.8028(11) 0.3907(10) 0.0794(8) 0.075(6) Uani 1 1 d . U
H53A H 0.8203 0.3943 0.0417 0.113 Uiso 1 1 calc GR .
H53B H 0.8152 0.3403 0.1007 0.113 Uiso 1 1 calc GR .
H53C H 0.8298 0.4090 0.0965 0.113 Uiso 1 1 calc GR .
P1 P 0.1537(3) 0.5633(3) 0.2478(2) 0.0440(16) Uani 1 1 d . .
C11 C 0.3477(11) 0.2587(10) 0.7999(8) 0.056(5) Uani 1 1 d . U
C67 C 1.0412(12) -0.0190(10) 0.3725(8) 0.050(5) Uani 1 1 d . U
C56 C 0.5585(9) 0.3663(8) 0.3315(7) 0.033(4) Uani 1 1 d . U
H56 H 0.5466 0.3516 0.3692 0.039 Uiso 1 1 calc R .
C61 C 0.9092(11) 0.3919(10) 0.2184(7) 0.053(5) Uani 1 1 d . U
H61 H 0.9348 0.4209 0.2190 0.063 Uiso 1 1 calc R .
P3 P 0.8042(3) 0.1791(3) 0.22604(19) 0.0485(16) Uani 1 1 d . .
C86 C 0.4973(10) 0.2141(9) 0.4143(7) 0.049(5) Uani 1 1 d . U
H86 H 0.4599 0.2513 0.3865 0.058 Uiso 1 1 calc R .
C80 C 0.8124(12) -0.0561(10) 0.5757(8) 0.055(5) Uani 1 1 d . U
C12 C 0.8645(16) -0.2279(14) 0.2237(11) 0.132(4) Uani 1 1 d . U
H12A H 0.8301 -0.2505 0.2443 0.198 Uiso 1 1 calc GR .
H12B H 0.8799 -0.2076 0.2466 0.198 Uiso 1 1 calc GR .
H12C H 0.9116 -0.2639 0.2137 0.198 Uiso 1 1 calc GR .
C92 C 0.4135(12) 0.0248(11) 0.6887(9) 0.071(6) Uani 1 1 d . U
C72 C 0.7918(9) 0.1625(8) 0.4788(7) 0.032(5) Uani 1 1 d . .
C85 C 0.5752(11) 0.1722(9) 0.4052(8) 0.052(5) Uani 1 1 d . U
C26 C 0.0062(10) 0.5916(8) 0.4746(6) 0.032(5) Uani 1 1 d . U
H26 H -0.0458 0.6001 0.4863 0.039 Uiso 1 1 calc R .
C47 C 0.4590(10) 0.6310(9) 0.1556(7) 0.042(5) Uani 1 1 d . U
C84 C 0.6200(10) 0.1733(9) 0.3518(7) 0.048(5) Uani 1 1 d . U
H84A H 0.5827 0.2024 0.3203 0.072 Uiso 1 1 calc GR .
H84B H 0.6483 0.1242 0.3508 0.072 Uiso 1 1 calc GR .
H84C H 0.6576 0.1940 0.3503 0.072 Uiso 1 1 calc GR .
C16 C 0.2110(10) 0.3004(10) 0.5333(8) 0.054(5) Uani 1 1 d . U
H16 H 0.1885 0.2734 0.5247 0.065 Uiso 1 1 calc R .
C20 C 0.4000(10) 0.4850(8) 0.4342(7) 0.033(5) Uani 1 1 d . U
C13 C 0.0738(9) 0.5502(8) 0.5055(7) 0.033(5) Uani 1 1 d . U
C37 C 0.2064(10) 0.6784(9) 0.0368(7) 0.046(5) Uani 1 1 d . U
C14 C 0.3632(9) 0.4759(9) 0.6343(7) 0.039(5) Uani 1 1 d . U
C31 C 0.0915(10) 0.8327(11) 0.2689(8) 0.063(6) Uani 1 1 d . U
H31 H 0.0838 0.8806 0.2629 0.075 Uiso 1 1 calc R .
C40 C 0.3286(10) 0.4294(9) 0.1175(7) 0.046(5) Uani 1 1 d . U
C41 C 0.3927(9) 0.3674(9) 0.1144(7) 0.047(5) Uani 1 1 d . U
H41A H 0.3973 0.3643 0.0768 0.057 Uiso 1 1 calc R .
H41B H 0.3888 0.3237 0.1407 0.057 Uiso 1 1 calc R .
C15 C 0.4228(9) 0.5254(8) 0.3839(6) 0.032(4) Uani 1 1 d . U
H15 H 0.4743 0.5214 0.3737 0.038 Uiso 1 1 calc R .
C17 C 0.5455(10) 0.3223(10) 0.1381(7) 0.065(6) Uani 1 1 d . .
H17A H 0.5497 0.2773 0.1352 0.098 Uiso 1 1 calc GR .
H17B H 0.5646 0.3135 0.1746 0.098 Uiso 1 1 calc GR .
H17C H 0.5772 0.3413 0.1100 0.098 Uiso 1 1 calc GR .
C49 C 0.5058(9) 0.5667(8) 0.0267(7) 0.046(5) Uani 1 1 d . U
H49A H 0.4905 0.6111 0.0351 0.069 Uiso 1 1 calc GR .
H49B H 0.4669 0.5468 0.0409 0.069 Uiso 1 1 calc GR .
H49C H 0.5084 0.5770 -0.0133 0.069 Uiso 1 1 calc GR .
C89 C 0.5271(13) -0.0471(12) 0.5793(9) 0.101(8) Uani 1 1 d . U
H89A H 0.5307 -0.0105 0.5455 0.152 Uiso 1 1 calc GR .
H89B H 0.4976 -0.0707 0.5713 0.152 Uiso 1 1 calc GR .
H89C H 0.5801 -0.0828 0.5933 0.152 Uiso 1 1 calc GR .
C54 C 0.4169(9) 0.4382(9) 0.2855(7) 0.047(5) Uani 1 1 d . .
H54A H 0.3984 0.4118 0.2704 0.070 Uiso 1 1 calc GR .
H54B H 0.3952 0.4889 0.2629 0.070 Uiso 1 1 calc GR .
H54C H 0.3995 0.4336 0.3233 0.070 Uiso 1 1 calc GR .
C28 C -0.0223(9) 0.6683(8) 0.3712(6) 0.040(5) Uani 1 1 d . U
H28A H -0.0763 0.6730 0.3786 0.059 Uiso 1 1 calc GR .
H28B H -0.0027 0.6483 0.3411 0.059 Uiso 1 1 calc GR .
H28C H -0.0213 0.7155 0.3607 0.059 Uiso 1 1 calc GR .
C74 C 0.9106(14) -0.0964(13) 0.3390(10) 0.117(9) Uani 1 1 d . U
H74A H 0.9505 -0.1449 0.3567 0.176 Uiso 1 1 calc GR .
H74B H 0.9348 -0.0622 0.3292 0.176 Uiso 1 1 calc GR .
H74C H 0.8890 -0.0949 0.3058 0.176 Uiso 1 1 calc GR .
C39 C 0.2392(10) 0.4505(9) 0.1056(8) 0.060(6) Uani 1 1 d . U
H39A H 0.2348 0.4371 0.0740 0.091 Uiso 1 1 calc GR .
H39B H 0.2094 0.5024 0.0973 0.091 Uiso 1 1 calc GR .
H39C H 0.2180 0.4252 0.1380 0.091 Uiso 1 1 calc GR .
C19 C 0.2479(11) 0.2857(10) 0.5848(8) 0.056(5) Uani 1 1 d . U
C71 C 0.8453(10) 0.1917(9) 0.4523(7) 0.040(5) Uani 1 1 d . U
H71 H 0.8589 0.2237 0.4620 0.049 Uiso 1 1 calc R .
C87 C 0.4827(12) 0.1925(10) 0.4714(8) 0.057(6) Uani 1 1 d . U
C1A C 0.2570(12) 0.3522(10) 0.7389(8) 0.051(5) Uani 1 1 d . U
C30 C 0.1297(11) 0.7672(12) 0.3199(8) 0.061(6) Uani 1 1 d . U
C1B C 0.397(2) 0.1674(17) 0.1649(14) 0.157(11) Uani 1 1 d . U
H1B H 0.4361 0.1337 0.1499 0.189 Uiso 1 1 calc R .
C91 C 0.7618(16) -0.1220(16) 0.0781(12) 0.132(4) Uani 1 1 d . U
H91 H 0.7483 -0.1330 0.0492 0.159 Uiso 1 1 calc R .
C1C C 0.4531(10) 0.4250(9) 0.4857(7) 0.050(5) Uani 1 1 d . U
H1CA H 0.4461 0.3809 0.4928 0.076 Uiso 1 1 calc GR .
H1CB H 0.4378 0.4411 0.5180 0.076 Uiso 1 1 calc GR .
H1CC H 0.5083 0.4158 0.4784 0.076 Uiso 1 1 calc GR .
C23 C 0.3395(9) 0.6242(8) 0.2942(6) 0.042(5) Uani 1 1 d . U
H23A H 0.3903 0.6222 0.2790 0.063 Uiso 1 1 calc GR .
H23B H 0.3059 0.6730 0.2942 0.063 Uiso 1 1 calc GR .
H23C H 0.3141 0.6107 0.2716 0.063 Uiso 1 1 calc GR .
C48 C 0.5483(11) 0.6130(10) 0.1576(8) 0.072(6) Uani 1 1 d . U
H48A H 0.5704 0.6105 0.1217 0.107 Uiso 1 1 calc GR .
H48B H 0.5753 0.5667 0.1860 0.107 Uiso 1 1 calc GR .
H48C H 0.5554 0.6505 0.1661 0.107 Uiso 1 1 calc GR .
C1D C 0.3085(9) 0.5597(9) 0.5561(7) 0.029(4) Uani 1 1 d . U
C75 C 0.8485(12) -0.0777(11) 0.3765(9) 0.075(6) Uani 1 1 d . U
C1E C 0.2164(9) 0.3635(8) 0.4993(7) 0.037(5) Uani 1 1 d . .
C1F C 0.4058(13) 0.2023(11) 0.8510(9) 0.096(7) Uani 1 1 d . U
H1FA H 0.4299 0.2262 0.8643 0.144 Uiso 1 1 calc GR .
H1FB H 0.4469 0.1634 0.8396 0.144 Uiso 1 1 calc GR .
H1FC H 0.3763 0.1824 0.8805 0.144 Uiso 1 1 calc GR .
C81 C 0.7968(12) -0.0830(10) 0.6309(9) 0.067(6) Uani 1 1 d . U
H81 H 0.8353 -0.1216 0.6573 0.081 Uiso 1 1 calc R .
C88 C 0.4128(10) 0.2193(10) 0.5020(8) 0.061(6) Uani 1 1 d . .
H88A H 0.4220 0.2437 0.5244 0.092 Uiso 1 1 calc GR .
H88B H 0.4013 0.1791 0.5261 0.092 Uiso 1 1 calc GR .
H88C H 0.3681 0.2531 0.4763 0.092 Uiso 1 1 calc GR .
C58 C 0.7092(10) 0.3079(10) 0.3417(8) 0.067(6) Uani 1 1 d . U
H58A H 0.7329 0.3398 0.3424 0.100 Uiso 1 1 calc GR .
H58B H 0.7443 0.2737 0.3235 0.100 Uiso 1 1 calc GR .
H58C H 0.7013 0.2817 0.3794 0.100 Uiso 1 1 calc GR .
C70 C 0.8742(9) 0.1646(8) 0.4095(7) 0.029(4) Uani 1 1 d . U
C69 C 0.9352(10) 0.1808(8) 0.3652(7) 0.054(6) Uani 1 1 d . .
H69A H 0.9464 0.2187 0.3696 0.081 Uiso 1 1 calc GR .
H69B H 0.9128 0.1965 0.3282 0.081 Uiso 1 1 calc GR .
H69C H 0.9840 0.1373 0.3705 0.081 Uiso 1 1 calc GR .
C1G C 0.1848(10) 0.4042(9) 0.4386(7) 0.047(5) Uani 1 1 d . U
H1GA H 0.1622 0.3776 0.4272 0.070 Uiso 1 1 calc GR .
H1GB H 0.2281 0.4083 0.4148 0.070 Uiso 1 1 calc GR .
H1GC H 0.1443 0.4522 0.4356 0.070 Uiso 1 1 calc GR .
C78 C 0.6938(11) -0.0849(10) 0.4823(8) 0.077(6) Uani 1 1 d . U
H78A H 0.6804 -0.1226 0.4798 0.115 Uiso 1 1 calc GR .
H78B H 0.6460 -0.0406 0.4772 0.115 Uiso 1 1 calc GR .
H78C H 0.7182 -0.1000 0.5186 0.115 Uiso 1 1 calc GR .
C82 C 0.7223(12) -0.0491(11) 0.6427(9) 0.071(6) Uani 1 1 d . U
C107 C 0.7453(16) -0.0514(16) 0.0754(13) 0.132(4) Uani 1 1 d . U
H107 H 0.7183 -0.0114 0.0444 0.159 Uiso 1 1 calc R .
C79 C 0.8821(12) -0.0742(10) 0.5430(8) 0.081(7) Uani 1 1 d . .
H79A H 0.9098 -0.0449 0.5425 0.121 Uiso 1 1 calc GR .
H79B H 0.8664 -0.0647 0.5052 0.121 Uiso 1 1 calc GR .
H79C H 0.9169 -0.1250 0.5591 0.121 Uiso 1 1 calc GR .
C1H C 0.3491(9) 0.5446(8) 0.6040(6) 0.034(5) Uani 1 1 d . U
H1H H 0.3638 0.5762 0.6133 0.040 Uiso 1 1 calc R .
C44 C 0.2426(9) 0.7359(9) 0.1519(7) 0.055(5) Uani 1 1 d . U
H44A H 0.2383 0.7718 0.1681 0.082 Uiso 1 1 calc GR .
H44B H 0.2129 0.7087 0.1734 0.082 Uiso 1 1 calc GR .
H44C H 0.2212 0.7600 0.1140 0.082 Uiso 1 1 calc GR .
C1I C 0.2813(11) 0.6248(9) 0.5043(8) 0.063(6) Uani 1 1 d . .
H1IA H 0.2731 0.6676 0.5130 0.094 Uiso 1 1 calc GR .
H1IB H 0.2319 0.6310 0.4900 0.094 Uiso 1 1 calc GR .
H1IC H 0.3214 0.6177 0.4766 0.094 Uiso 1 1 calc GR .
C38 C 0.2851(10) 0.6647(9) 0.0147(7) 0.058(6) Uani 1 1 d . U
H38A H 0.3035 0.6229 0.0023 0.087 Uiso 1 1 calc GR .
H38B H 0.3215 0.6554 0.0435 0.087 Uiso 1 1 calc GR .
H38C H 0.2830 0.7067 -0.0164 0.087 Uiso 1 1 calc GR .
C114 C 0.4209(17) 0.1836(14) 0.2058(11) 0.123(9) Uani 1 1 d . U
H114 H 0.4745 0.1634 0.2172 0.148 Uiso 1 1 calc R .
C63 C 1.0301(11) 0.2709(10) 0.2268(8) 0.071(6) Uani 1 1 d . .
H63A H 1.0621 0.2953 0.2046 0.107 Uiso 1 1 calc GR .
H63B H 1.0368 0.2309 0.2146 0.107 Uiso 1 1 calc GR .
H63C H 1.0469 0.2525 0.2656 0.107 Uiso 1 1 calc GR .
C59 C 0.7595(13) 0.4806(11) 0.2135(10) 0.098(8) Uani 1 1 d . U
H59A H 0.7367 0.4767 0.2498 0.147 Uiso 1 1 calc GR .
H59B H 0.7201 0.4902 0.1868 0.147 Uiso 1 1 calc GR .
H59C H 0.7762 0.5200 0.2021 0.147 Uiso 1 1 calc GR .
C118 C 0.3956(19) 0.2465(18) 0.2731(14) 0.185(13) Uani 1 1 d . U
H11A H 0.3641 0.2963 0.2716 0.277 Uiso 1 1 calc GR .
H11B H 0.4504 0.2391 0.2659 0.277 Uiso 1 1 calc GR .
H11C H 0.3926 0.2142 0.3097 0.277 Uiso 1 1 calc GR .
C1J C 0.2840(12) 0.3141(11) 0.7981(8) 0.070(6) Uani 1 1 d . U
H1J H 0.2586 0.3284 0.8285 0.084 Uiso 1 1 calc R .
C33 C 0.0313(11) 0.8482(10) 0.1767(8) 0.076(6) Uani 1 1 d . U
H33A H -0.0179 0.8895 0.1772 0.114 Uiso 1 1 calc GR .
H33B H 0.0199 0.8143 0.1660 0.114 Uiso 1 1 calc GR .
H33C H 0.0664 0.8645 0.1503 0.114 Uiso 1 1 calc GR .
C1K C 0.2664(11) 0.2236(10) 0.6419(8) 0.070(6) Uani 1 1 d . U
H1KA H 0.2214 0.2109 0.6519 0.105 Uiso 1 1 calc GR .
H1KB H 0.2762 0.2398 0.6702 0.105 Uiso 1 1 calc GR .
H1KC H 0.3130 0.1815 0.6391 0.105 Uiso 1 1 calc GR .
C34 C -0.0132(11) 0.7574(10) 0.0607(8) 0.077(6) Uani 1 1 d . U
H34A H -0.0361 0.7953 0.0258 0.116 Uiso 1 1 calc GR .
H34B H -0.0259 0.7783 0.0904 0.116 Uiso 1 1 calc GR .
H34C H -0.0348 0.7216 0.0685 0.116 Uiso 1 1 calc GR .
C68 C 1.0244(12) -0.0542(11) 0.4315(9) 0.087(7) Uani 1 1 d . U
H68A H 1.0736 -0.0919 0.4508 0.131 Uiso 1 1 calc GR .
H68B H 0.9877 -0.0752 0.4315 0.131 Uiso 1 1 calc GR .
H68C H 1.0012 -0.0181 0.4501 0.131 Uiso 1 1 calc GR .
C29 C 0.1607(12) 0.7648(11) 0.3707(8) 0.079(7) Uani 1 1 d . U
H29A H 0.1779 0.8036 0.3623 0.119 Uiso 1 1 calc GR .
H29B H 0.2054 0.7186 0.3858 0.119 Uiso 1 1 calc GR .
H29C H 0.1194 0.7707 0.3977 0.119 Uiso 1 1 calc GR .
C76 C 0.7993(13) -0.1091(12) 0.4063(9) 0.088(7) Uani 1 1 d . U
H76 H 0.8004 -0.1519 0.4039 0.106 Uiso 1 1 calc R .
C1L C 0.4049(10) 0.4291(9) 0.6902(7) 0.054(5) Uani 1 1 d . U
H1LA H 0.4277 0.4547 0.7026 0.081 Uiso 1 1 calc GR .
H1LB H 0.4467 0.3844 0.6871 0.081 Uiso 1 1 calc GR .
H1LC H 0.3670 0.4181 0.7169 0.081 Uiso 1 1 calc GR .
Cl4 Cl 0.5761(3) 0.2367(3) 0.73724(19) 0.0617(16) Uani 1 1 d . .
Cl5 Cl 0.6233(3) 0.2830(2) 0.62308(19) 0.0552(15) Uani 1 1 d . .
Cl8 Cl 0.7858(3) 0.1838(3) 0.1099(2) 0.0690(17) Uani 1 1 d . U
Cl3 Cl 0.1753(3) 0.4076(3) 0.2881(2) 0.0662(16) Uani 1 1 d . .
Cl7 Cl 0.8671(3) 0.0445(3) 0.1933(2) 0.0674(17) Uani 1 1 d . .
Cl9 Cl 0.6959(3) 0.1234(3) 0.1964(2) 0.0668(16) Uani 1 1 d . .
Cl6 Cl 0.6881(3) 0.1302(3) 0.6882(2) 0.0684(17) Uani 1 1 d . .
Cl2 Cl 0.0275(3) 0.5165(3) 0.3093(2) 0.0692(17) Uani 1 1 d . .
Cl1 Cl 0.0616(3) 0.5107(3) 0.1968(2) 0.0824(19) Uani 1 1 d . .
Co2 Co 0.25416(13) 0.48540(11) 0.49744(8) 0.0341(9) Uani 1 1 d . .
Co9 Co 0.28563(13) 0.56273(12) 0.15097(9) 0.0449(9) Uani 1 1 d . .
Co8 Co 0.50066(13) 0.47599(12) 0.16293(9) 0.0426(9) Uani 1 1 d . .
Co7 Co 0.70933(13) 0.35416(12) 0.19977(9) 0.0416(9) Uani 1 1 d . .
Co3 Co 0.34408(14) 0.34503(13) 0.62888(9) 0.0439(9) Uani 1 1 d . .
Co1 Co 0.17817(13) 0.60424(11) 0.35603(9) 0.0353(9) Uani 1 1 d . .
Co5 Co 0.72521(15) 0.06075(12) 0.47116(10) 0.0506(10) Uani 1 1 d . .
Co6 Co 0.85557(15) 0.06841(12) 0.35425(10) 0.0538(10) Uani 1 1 d . .
Co4 Co 0.57694(16) 0.08955(13) 0.57874(10) 0.0562(10) Uani 1 1 d . .
N25 N 0.8127(7) 0.3578(7) 0.2132(5) 0.036(4) Uani 1 1 d . U
N18 N 0.7443(9) 0.0013(8) 0.5528(6) 0.053(4) Uani 1 1 d . U
N21 N 0.7908(7) 0.1177(7) 0.4519(5) 0.034(4) Uani 1 1 d . U
N15 N 0.5538(8) 0.1364(7) 0.4959(5) 0.041(4) Uani 1 1 d . U
C1M C 0.7897(10) 0.1324(9) 0.1822(7) 0.047(5) Uani 1 1 d . U
N2 N 0.1317(7) 0.7137(8) 0.3087(6) 0.046(4) Uani 1 1 d . .
N16 N 0.6112(8) 0.1217(7) 0.4570(6) 0.044(4) Uani 1 1 d . U
N34 N 0.3513(8) 0.6133(7) 0.1551(5) 0.042(4) Uani 1 1 d . .
N17 N 0.6860(8) 0.0104(7) 0.5901(6) 0.053(4) Uani 1 1 d . U
N12 N 0.3747(9) 0.2532(8) 0.7490(6) 0.047(4) Uani 1 1 d . U
H12 H 0.4179 0.2205 0.7416 0.057 Uiso 1 1 calc R .
N11 N 0.3163(9) 0.3127(8) 0.7118(6) 0.063(5) Uani 1 1 d . .
N1 N 0.0962(8) 0.7347(8) 0.2586(7) 0.050(4) Uani 1 1 d . U
H1 H 0.0895 0.7073 0.2432 0.059 Uiso 1 1 calc R .
N35 N 0.1992(8) 0.6390(7) 0.0926(5) 0.041(4) Uani 1 1 d . U
N36 N 0.1195(8) 0.6666(7) 0.1032(6) 0.052(4) Uani 1 1 d . U
H36 H 0.0989 0.6518 0.1346 0.062 Uiso 1 1 calc R .
N33 N 0.4364(9) 0.5794(7) 0.1569(5) 0.038(4) Uani 1 1 d . U
N23 N 0.9728(9) 0.0300(8) 0.3379(7) 0.060(4) Uani 1 1 d . U
N24 N 1.0053(9) 0.0571(8) 0.2874(6) 0.064(5) Uani 1 1 d . .
H24 H 0.9771 0.0876 0.2573 0.077 Uiso 1 1 calc R .
N10 N 0.3292(7) 0.4469(7) 0.6089(5) 0.038(4) Uani 1 1 d . U
N9 N 0.2952(7) 0.5014(7) 0.5580(5) 0.039(4) Uani 1 1 d . U
N4 N 0.1402(7) 0.5491(6) 0.4768(5) 0.021(3) Uiso 1 1 d . .
N3 N 0.1081(8) 0.5939(6) 0.4217(5) 0.033(4) Uani 1 1 d . U
N5 N 0.3198(7) 0.5088(6) 0.4334(5) 0.020(3) Uiso 1 1 d . .
N6 N 0.2892(7) 0.5629(6) 0.3829(5) 0.030(4) Uani 1 1 d . .
N8 N 0.2758(8) 0.3400(7) 0.5787(6) 0.046(4) Uani 1 1 d . U
N7 N 0.2541(7) 0.3868(7) 0.5239(5) 0.031(4) Uani 1 1 d . U
N26 N 0.8879(8) 0.3034(7) 0.2155(5) 0.043(4) Uani 1 1 d . U
H26A H 0.8976 0.2609 0.2143 0.052 Uiso 1 1 calc R .
N14 N 0.4614(9) 0.0618(8) 0.6657(6) 0.064(5) Uani 1 1 d . U
H14 H 0.4356 0.1085 0.6573 0.076 Uiso 1 1 d R .
N13 N 0.5039(10) 0.0432(9) 0.6204(7) 0.080(5) Uani 1 1 d . U
N19 N 0.7664(8) -0.0096(8) 0.4265(6) 0.057(4) Uani 1 1 d . U
N20 N 0.8230(8) -0.0128(8) 0.3896(6) 0.057(4) Uani 1 1 d . U
N22 N 0.8427(7) 0.1202(7) 0.4086(5) 0.039(4) Uani 1 1 d . U
N32 N 0.3523(8) 0.4730(7) 0.1303(5) 0.035(4) Uani 1 1 d . U
N31 N 0.4344(8) 0.4400(7) 0.1379(5) 0.040(4) Uani 1 1 d . U
N29 N 0.6257(7) 0.3812(6) 0.2540(5) 0.033(4) Uani 1 1 d . U
N30 N 0.5447(7) 0.4162(6) 0.2401(5) 0.028(3) Uani 1 1 d . U
N27 N 0.6711(8) 0.4241(7) 0.1245(5) 0.037(4) Uani 1 1 d . U
N28 N 0.5911(8) 0.4714(7) 0.1102(6) 0.043(4) Uani 1 1 d . U
C135 C 0.0939(14) 0.2211(13) 0.0792(10) 0.104(8) Uani 1 1 d . U
H135 H 0.1005 0.2638 0.0727 0.124 Uiso 1 1 calc R .
C133 C 0.0158(12) 0.1541(11) 0.1093(8) 0.078(6) Uani 1 1 d D U
H133 H -0.0325 0.1520 0.1228 0.093 Uiso 1 1 calc R .
O2 O 0.2254(6) 0.5333(5) 0.2137(4) 0.043(3) Uiso 1 1 d . .
O7 O 0.7942(6) 0.1326(6) 0.2846(5) 0.057(3) Uani 1 1 d . U
O4 O 0.4563(7) 0.2837(7) 0.6269(4) 0.044(3) Uani 1 1 d . .
O1 O 0.1749(6) 0.5553(5) 0.3048(4) 0.042(3) Uani 1 1 d . .
O8 O 0.7365(7) 0.2530(6) 0.2085(5) 0.053(3) Uani 1 1 d . .
O5 O 0.5511(7) 0.1718(6) 0.6036(5) 0.061(4) Uani 1 1 d . .
C73 C 0.7386(9) 0.1767(8) 0.5238(6) 0.029(4) Uani 1 1 d . U
H73A H 0.7518 0.2052 0.5401 0.043 Uiso 1 1 calc GR .
H73B H 0.7445 0.1312 0.5519 0.043 Uiso 1 1 calc GR .
H73C H 0.6842 0.2033 0.5093 0.043 Uiso 1 1 calc GR .
O6 O 0.4879(7) 0.1614(6) 0.6977(5) 0.054(3) Uani 1 1 d . .
O9 O 0.8868(7) 0.1754(5) 0.2141(4) 0.047(3) Uani 1 1 d . U
O3 O 0.0912(6) 0.6376(6) 0.2153(4) 0.053(4) Uani 1 1 d . .
C1N C 0.4345(12) -0.0208(11) 0.6610(9) 0.078(6) Uani 1 1 d . U
H1N H 0.4144 -0.0562 0.6691 0.093 Uiso 1 1 calc R .
C136 C 0.0266(13) 0.2137(12) 0.1006(9) 0.085(7) Uani 1 1 d . U
H136 H -0.0141 0.2527 0.1096 0.103 Uiso 1 1 calc R .
C300 C 0.319(2) 0.1971(17) 0.1442(14) 0.158(11) Uani 1 1 d . U
H300 H 0.3052 0.1892 0.1136 0.189 Uiso 1 1 calc R .
C1O C 0.0071(13) 0.2768(10) 0.4676(6) 0.132(4) Uani 1 1 d . U
C1P C 0.0837(10) 0.2542(9) 0.4466(8) 0.132(4) Uani 1 1 d G U
H1P H 0.1279 0.2222 0.4709 0.159 Uiso 1 1 calc R .
C1Q C 0.0943(8) 0.2794(10) 0.3892(9) 0.132(4) Uani 1 1 d G U
H1Q H 0.1456 0.2643 0.3752 0.159 Uiso 1 1 calc R .
C1R C 0.0283(12) 0.3272(9) 0.3528(6) 0.132(4) Uani 1 1 d G U
H1R H 0.0354 0.3441 0.3145 0.159 Uiso 1 1 calc R .
C1S C -0.0484(9) 0.3498(8) 0.3738(8) 0.132(4) Uani 1 1 d G U
H1S H -0.0925 0.3818 0.3495 0.159 Uiso 1 1 calc R .
C1T C -0.0590(9) 0.3246(10) 0.4312(8) 0.132(4) Uani 1 1 d G U
H1T H -0.1103 0.3397 0.4452 0.159 Uiso 1 1 calc R .
C1U C 0.5876(17) 0.1925(16) 0.0432(12) 0.158(4) Uani 1 1 d . U
H1UA H 0.5747 0.1564 0.0723 0.236 Uiso 1 1 calc GR .
H1UB H 0.5397 0.2368 0.0304 0.236 Uiso 1 1 calc GR .
H1UC H 0.6259 0.2024 0.0577 0.236 Uiso 1 1 calc GR .
C1V C 0.6244(14) 0.1629(10) -0.0074(8) 0.158(4) Uani 1 1 d . U
C1W C 0.7043(13) 0.1491(11) -0.0191(9) 0.158(4) Uani 1 1 d G U
H1W H 0.7330 0.1614 0.0004 0.189 Uiso 1 1 calc R .
C1X C 0.7412(9) 0.1169(11) -0.0599(9) 0.158(4) Uani 1 1 d G U
H1X H 0.7946 0.1076 -0.0677 0.189 Uiso 1 1 calc R .
C1Y C 0.6983(13) 0.0984(10) -0.0891(7) 0.158(4) Uani 1 1 d G U
H1Y H 0.7230 0.0769 -0.1164 0.189 Uiso 1 1 calc R .
C1Z C 0.6184(13) 0.1122(10) -0.0774(8) 0.158(4) Uani 1 1 d G U
H1Z H 0.5897 0.0998 -0.0969 0.189 Uiso 1 1 calc R .
C2A C 0.5814(9) 0.1444(11) -0.0366(9) 0.158(4) Uani 1 1 d G U
H2AA H 0.5280 0.1536 -0.0288 0.189 Uiso 1 1 calc R .
C2B C 0.3377(18) 0.007(2) 0.1766(14) 0.211(6) Uani 1 1 d D U
H2BA H 0.3455 -0.0415 0.2009 0.316 Uiso 1 1 calc GR .
H2BB H 0.2884 0.0287 0.1550 0.316 Uiso 1 1 calc GR .
H2BC H 0.3352 0.0360 0.1987 0.316 Uiso 1 1 calc GR .
C2C C 0.4070(17) 0.0017(14) 0.1374(13) 0.211(6) Uani 1 1 d D U
C2D C 0.482(2) -0.0237(12) 0.1620(9) 0.211(6) Uani 1 1 d G U
H2D H 0.4913 -0.0492 0.2002 0.253 Uiso 1 1 calc R .
C2E C 0.5435(14) -0.0110(13) 0.1294(14) 0.211(6) Uani 1 1 d G U
H2E H 0.5938 -0.0280 0.1459 0.253 Uiso 1 1 calc R .
C2F C 0.5299(16) 0.0271(14) 0.0722(13) 0.211(6) Uani 1 1 d G U
H2F H 0.5710 0.0356 0.0504 0.253 Uiso 1 1 calc R .
C2G C 0.455(2) 0.0525(12) 0.0476(9) 0.211(6) Uani 1 1 d G U
H2G H 0.4456 0.0780 0.0093 0.253 Uiso 1 1 calc R .
C2H C 0.3933(13) 0.0398(14) 0.0801(14) 0.211(6) Uani 1 1 d G U
H2H H 0.3430 0.0567 0.0637 0.253 Uiso 1 1 calc R .
C2I C -0.0286(15) 0.2547(14) 0.5154(11) 0.132(4) Uani 1 1 d . U
H2IA H 0.0097 0.2307 0.5463 0.199 Uiso 1 1 calc GR .
H2IB H -0.0486 0.2213 0.5124 0.199 Uiso 1 1 calc GR .
H2IC H -0.0723 0.2965 0.5215 0.199 Uiso 1 1 calc GR .

loop_
_atom_site_aniso_label
_atom_site_aniso_U_11
_atom_site_aniso_U_22
_atom_site_aniso_U_33
_atom_site_aniso_U_23
_atom_site_aniso_U_13
_atom_site_aniso_U_12
C1 0.126(9) 0.126(9) 0.126(9) -0.041(3) 0.0046(11) -0.053(4)
C83 0.093(7) 0.092(7) 0.092(7) -0.030(3) 0.003(2) -0.038(4)
C4 0.132(4) 0.132(4) 0.132(4) -0.0430(13) 0.0046(5) -0.0549(16)
C5 0.105(8) 0.105(8) 0.105(8) -0.034(3) 0.0039(11) -0.044(3)
C8 0.078(6) 0.078(6) 0.078(6) -0.025(2) 0.0026(11) -0.032(3)
C9 0.132(4) 0.132(4) 0.132(4) -0.0430(13) 0.0046(5) -0.0549(16)
C2 0.062(6) 0.063(6) 0.062(6) -0.019(3) 0.002(2) -0.026(3)
C64 0.080(7) 0.080(7) 0.079(7) -0.027(3) 0.002(2) -0.032(3)
C90 0.072(6) 0.072(6) 0.072(6) -0.023(2) 0.0025(11) -0.030(3)
C18 0.085(7) 0.085(7) 0.085(7) -0.028(2) 0.0031(11) -0.035(3)
C93 0.093(7) 0.093(7) 0.094(7) -0.029(3) 0.004(2) -0.039(4)
C21 0.145(10) 0.145(10) 0.144(10) -0.047(4) 0.005(2) -0.060(5)
C22 0.132(4) 0.132(4) 0.132(4) -0.0430(13) 0.0046(5) -0.0549(16)
C25 0.132(4) 0.132(4) 0.132(4) -0.0430(13) 0.0046(5) -0.0549(16)
C3 0.052(5) 0.052(5) 0.052(5) -0.017(2) 0.0018(11) -0.022(2)
C57 0.027(4) 0.027(4) 0.027(4) -0.0089(18) 0.0008(11) -0.011(2)
C6 0.058(14) 0.042(13) 0.027(12) 0.007(10) -0.017(10) -0.019(11)
C50 0.034(5) 0.034(5) 0.034(5) -0.0111(18) 0.0013(11) -0.014(2)
C77 0.075(6) 0.075(6) 0.075(6) -0.024(2) 0.0025(11) -0.031(3)
C55 0.023(4) 0.023(4) 0.023(4) -0.0075(17) 0.0009(11) -0.010(2)
C45 0.037(5) 0.037(5) 0.037(5) -0.0120(19) 0.0013(11) -0.015(2)
C65 0.069(6) 0.069(6) 0.069(6) -0.023(2) 0.0023(11) -0.028(3)
C36 0.086(7) 0.086(7) 0.086(7) -0.028(2) 0.0030(11) -0.036(3)
C42 0.046(5) 0.046(5) 0.046(5) -0.0149(19) 0.0017(11) -0.019(2)
C52 0.048(5) 0.048(5) 0.048(5) -0.016(2) 0.0017(11) -0.020(2)
C7 0.030(5) 0.030(5) 0.030(5) -0.0098(18) 0.0010(11) -0.013(2)
C62 0.037(5) 0.037(5) 0.037(5) -0.0116(18) 0.0011(11) -0.015(2)
C27 0.022(4) 0.021(4) 0.021(4) -0.0070(17) 0.0008(11) -0.009(2)
C35 0.060(6) 0.060(6) 0.060(6) -0.019(2) 0.0022(11) -0.025(3)
C43 0.104(8) 0.103(8) 0.103(8) -0.034(3) 0.0035(11) -0.043(3)
C24 0.054(13) 0.076(14) 0.041(14) -0.029(11) 0.014(10) -0.037(11)
C66 0.067(16) 0.039(13) 0.055(15) -0.005(11) -0.020(13) -0.012(11)
C60 0.047(5) 0.047(5) 0.047(5) -0.0151(19) 0.0018(11) -0.019(2)
P2 0.077(5) 0.051(5) 0.029(4) -0.004(4) -0.007(4) -0.041(4)
C32 0.051(5) 0.051(5) 0.051(5) -0.016(2) 0.0023(11) -0.021(2)
C46 0.042(5) 0.041(5) 0.041(5) -0.0134(19) 0.0013(11) -0.017(2)
C10 0.068(6) 0.068(6) 0.068(6) -0.022(2) 0.0026(11) -0.028(3)
C51 0.048(5) 0.048(5) 0.048(5) -0.015(2) 0.0018(11) -0.020(2)
C53 0.074(7) 0.076(7) 0.074(7) -0.024(3) 0.004(2) -0.031(3)
P1 0.039(4) 0.057(4) 0.021(4) -0.009(3) 0.002(3) -0.010(3)
C11 0.055(5) 0.056(5) 0.055(5) -0.018(2) 0.0021(11) -0.023(2)
C67 0.050(5) 0.050(5) 0.050(5) -0.017(2) 0.0016(11) -0.021(2)
C56 0.032(5) 0.033(5) 0.033(5) -0.0104(18) 0.0010(11) -0.014(2)
C61 0.052(5) 0.053(5) 0.053(5) -0.017(2) 0.0017(11) -0.022(2)
P3 0.069(5) 0.047(4) 0.019(3) -0.009(3) -0.003(3) -0.015(4)
C86 0.049(5) 0.049(5) 0.049(5) -0.016(2) 0.0016(11) -0.020(2)
C80 0.055(6) 0.055(6) 0.055(6) -0.018(2) 0.0018(11) -0.023(2)
C12 0.132(4) 0.132(4) 0.132(4) -0.0430(13) 0.0046(5) -0.0549(16)
C92 0.071(6) 0.071(6) 0.071(6) -0.023(2) 0.0026(11) -0.029(3)
C72 0.034(12) 0.019(11) 0.040(12) -0.008(9) 0.000(10) -0.009(9)
C85 0.052(5) 0.052(5) 0.052(5) -0.017(2) 0.0016(11) -0.022(2)
C26 0.032(5) 0.032(5) 0.032(5) -0.0103(18) 0.0011(11) -0.014(2)
C47 0.042(5) 0.042(5) 0.042(5) -0.0139(19) 0.0016(11) -0.017(2)
C84 0.048(6) 0.047(5) 0.048(6) -0.015(3) 0.001(2) -0.020(3)
C16 0.054(5) 0.054(5) 0.054(5) -0.018(2) 0.0013(11) -0.023(2)
C20 0.034(5) 0.033(5) 0.033(5) -0.0110(18) 0.0011(11) -0.014(2)
C13 0.033(5) 0.033(5) 0.032(5) -0.0106(18) 0.0014(11) -0.013(2)
C37 0.046(5) 0.046(5) 0.046(5) -0.0147(19) 0.0017(11) -0.019(2)
C14 0.039(5) 0.039(5) 0.038(5) -0.0126(19) 0.0013(11) -0.016(2)
C31 0.062(6) 0.062(6) 0.063(6) -0.020(2) 0.0021(11) -0.026(3)
C40 0.046(5) 0.046(5) 0.046(5) -0.0148(19) 0.0019(11) -0.019(2)
C41 0.047(5) 0.047(5) 0.047(5) -0.015(2) 0.0018(11) -0.020(2)
C15 0.031(5) 0.032(5) 0.032(5) -0.0098(18) 0.0014(11) -0.013(2)
C17 0.057(15) 0.098(16) 0.038(13) -0.018(11) -0.008(10) -0.030(13)
C49 0.046(5) 0.046(5) 0.045(5) -0.015(3) 0.001(2) -0.018(3)
C89 0.101(8) 0.101(8) 0.101(8) -0.033(3) 0.003(2) -0.043(4)
C54 0.046(15) 0.053(13) 0.035(12) -0.007(10) -0.008(9) -0.017(11)
C28 0.040(5) 0.040(5) 0.040(5) -0.013(3) 0.001(2) -0.016(3)
C74 0.118(9) 0.117(9) 0.116(9) -0.038(3) 0.004(2) -0.048(4)
C39 0.060(6) 0.061(6) 0.060(6) -0.019(3) 0.002(2) -0.026(3)
C19 0.056(5) 0.056(5) 0.056(6) -0.018(2) 0.0018(11) -0.024(2)
C71 0.040(5) 0.040(5) 0.040(5) -0.0132(19) 0.0010(11) -0.017(2)
C87 0.057(6) 0.057(6) 0.057(6) -0.019(2) 0.0020(11) -0.024(2)
C1A 0.050(5) 0.051(5) 0.051(5) -0.016(2) 0.0017(11) -0.021(2)
C30 0.061(6) 0.061(6) 0.061(6) -0.020(2) 0.0020(11) -0.025(3)
C1B 0.157(11) 0.157(11) 0.158(11) -0.051(4) 0.0056(12) -0.065(4)
C91 0.132(4) 0.132(4) 0.132(4) -0.0430(13) 0.0046(5) -0.0549(16)
C1C 0.050(6) 0.050(5) 0.050(6) -0.016(3) 0.002(2) -0.020(3)
C23 0.042(5) 0.043(5) 0.042(5) -0.014(3) 0.002(2) -0.017(3)
C48 0.072(6) 0.072(6) 0.072(6) -0.024(3) 0.003(2) -0.030(3)
C1D 0.029(4) 0.029(4) 0.029(4) -0.0091(18) 0.0010(11) -0.012(2)
C75 0.075(6) 0.075(6) 0.075(6) -0.025(2) 0.0025(11) -0.031(3)
C1E 0.043(12) 0.025(11) 0.047(13) -0.006(10) 0.009(10) -0.023(10)
C1F 0.096(8) 0.096(8) 0.095(8) -0.030(3) 0.004(2) -0.040(4)
C81 0.067(6) 0.067(6) 0.067(6) -0.022(2) 0.0022(11) -0.028(3)
C88 0.064(15) 0.095(16) 0.075(15) -0.056(13) 0.010(12) -0.058(13)
C58 0.067(6) 0.067(6) 0.067(6) -0.021(3) 0.002(2) -0.028(3)
C70 0.029(4) 0.028(4) 0.029(4) -0.0092(18) 0.0010(11) -0.012(2)
C69 0.071(14) 0.031(12) 0.058(14) -0.028(10) -0.026(12) -0.002(11)
C1G 0.047(5) 0.046(5) 0.046(5) -0.015(3) 0.002(2) -0.019(3)
C78 0.077(7) 0.076(7) 0.078(7) -0.025(3) 0.002(2) -0.032(3)
C82 0.071(6) 0.071(6) 0.071(6) -0.023(2) 0.0022(11) -0.030(3)
C107 0.132(4) 0.132(4) 0.132(4) -0.0430(13) 0.0046(5) -0.0549(16)
C79 0.084(18) 0.051(14) 0.092(18) 0.003(13) -0.038(15) -0.026(13)
C1H 0.034(5) 0.034(5) 0.034(5) -0.0111(18) 0.0014(11) -0.014(2)
C44 0.054(6) 0.055(6) 0.054(6) -0.017(3) 0.003(2) -0.023(3)
C1I 0.065(15) 0.062(14) 0.080(16) -0.037(13) 0.012(12) -0.035(12)
C38 0.057(6) 0.058(6) 0.057(6) -0.018(3) 0.003(2) -0.023(3)
C114 0.123(9) 0.123(9) 0.123(9) -0.040(3) 0.0043(11) -0.051(4)
C63 0.087(18) 0.056(14) 0.081(16) -0.019(12) -0.003(12) -0.040(14)
C59 0.099(8) 0.098(8) 0.099(8) -0.033(3) 0.002(2) -0.041(4)
C118 0.185(13) 0.185(13) 0.185(13) -0.060(5) 0.006(2) -0.077(6)
C1J 0.070(6) 0.071(6) 0.070(6) -0.022(2) 0.0026(11) -0.029(3)
C33 0.076(7) 0.075(7) 0.076(7) -0.024(3) 0.003(2) -0.031(3)
C1K 0.071(6) 0.070(6) 0.070(6) -0.021(3) 0.001(2) -0.030(3)
C34 0.076(7) 0.077(7) 0.076(7) -0.025(3) 0.003(2) -0.031(3)
C68 0.087(7) 0.087(7) 0.087(7) -0.029(3) 0.003(2) -0.036(3)
C29 0.080(7) 0.079(7) 0.080(7) -0.026(3) 0.001(2) -0.034(3)
C76 0.088(7) 0.088(7) 0.088(7) -0.029(2) 0.0027(11) -0.037(3)
C1L 0.054(6) 0.054(6) 0.053(6) -0.018(3) 0.002(2) -0.022(3)
Cl4 0.071(4) 0.082(4) 0.045(4) -0.022(3) -0.001(3) -0.042(3)
Cl5 0.067(4) 0.053(3) 0.054(4) -0.017(3) -0.002(3) -0.031(3)
Cl8 0.073(2) 0.074(2) 0.060(2) -0.0192(17) -0.0033(17) -0.0314(17)
Cl3 0.077(4) 0.080(4) 0.050(4) -0.025(3) 0.012(3) -0.040(3)
Cl7 0.078(4) 0.053(3) 0.056(4) -0.024(3) -0.002(3) -0.008(3)
Cl9 0.079(4) 0.058(4) 0.055(4) -0.011(3) -0.007(3) -0.025(3)
Cl6 0.080(4) 0.053(4) 0.048(3) -0.004(3) -0.015(3) -0.012(3)
Cl2 0.062(4) 0.097(4) 0.051(4) -0.033(3) 0.026(3) -0.035(3)
Cl1 0.063(4) 0.148(5) 0.048(4) -0.040(4) -0.001(3) -0.047(4)
Co2 0.0451(18) 0.0383(17) 0.0202(17) -0.0028(13) 0.0021(13) -0.0237(14)
Co9 0.0416(18) 0.0523(19) 0.0126(16) 0.0022(13) 0.0002(12) -0.0037(15)
Co8 0.0448(19) 0.0471(18) 0.0149(16) -0.0026(13) -0.0026(12) -0.0050(14)
Co7 0.0419(18) 0.0396(18) 0.0232(17) -0.0019(13) -0.0064(12) -0.0032(14)
Co3 0.057(2) 0.063(2) 0.0166(17) 0.0019(13) -0.0038(13) -0.0390(16)
Co1 0.0409(18) 0.0348(17) 0.0193(16) 0.0027(12) 0.0034(12) -0.0152(13)
Co5 0.075(2) 0.0341(17) 0.0424(19) -0.0045(14) -0.0232(15) -0.0221(15)
Co6 0.078(2) 0.0316(17) 0.0281(18) -0.0067(13) -0.0224(14) 0.0022(15)
Co4 0.093(2) 0.0474(19) 0.0396(19) -0.0049(14) -0.0167(15) -0.0424(17)
N25 0.036(4) 0.037(4) 0.036(4) -0.0119(16) 0.0011(11) -0.0147(18)
N18 0.053(4) 0.053(4) 0.053(4) -0.0173(17) 0.0013(11) -0.022(2)
N21 0.034(4) 0.034(4) 0.034(4) -0.0112(16) 0.0011(11) -0.0142(18)
N15 0.042(4) 0.041(4) 0.041(4) -0.0135(16) 0.0009(11) -0.0172(19)
C1M 0.047(5) 0.047(5) 0.047(5) -0.015(2) 0.0015(11) -0.020(2)
N2 0.027(9) 0.059(11) 0.063(12) -0.030(9) 0.023(8) -0.025(8)
N16 0.045(4) 0.044(4) 0.045(4) -0.0144(17) 0.0012(11) -0.0187(19)
N34 0.038(11) 0.056(11) 0.011(8) -0.007(7) 0.005(7) -0.004(8)
N17 0.053(4) 0.053(4) 0.053(4) -0.0173(17) 0.0015(11) -0.022(2)
N12 0.047(4) 0.047(4) 0.047(4) -0.0154(17) 0.0019(11) -0.0195(19)
N11 0.046(11) 0.064(11) 0.057(11) 0.021(10) -0.027(10) -0.028(10)
N1 0.050(4) 0.050(4) 0.049(4) -0.0162(17) 0.0020(11) -0.020(2)
N35 0.041(4) 0.041(4) 0.041(4) -0.0132(16) 0.0015(11) -0.0168(19)
N36 0.051(4) 0.052(4) 0.051(4) -0.0165(17) 0.0019(11) -0.021(2)
N33 0.038(4) 0.038(4) 0.038(4) -0.0123(16) 0.0012(11) -0.0157(18)
N23 0.059(5) 0.059(5) 0.059(5) -0.0194(18) 0.0020(11) -0.024(2)
N24 0.064(13) 0.079(12) 0.045(12) -0.034(9) -0.006(9) -0.013(10)
N10 0.038(4) 0.038(4) 0.038(4) -0.0123(16) 0.0013(11) -0.0161(18)
N9 0.039(4) 0.039(4) 0.039(4) -0.0126(16) 0.0012(11) -0.0164(18)
N3 0.033(4) 0.033(4) 0.033(4) -0.0107(16) 0.0012(11) -0.0136(18)
N6 0.038(10) 0.022(8) 0.020(9) 0.001(7) 0.009(8) -0.013(7)
N8 0.046(4) 0.046(4) 0.046(4) -0.0146(17) 0.0014(11) -0.0194(19)
N7 0.031(4) 0.031(4) 0.030(4) -0.0099(16) 0.0009(11) -0.0127(18)
N26 0.043(4) 0.043(4) 0.043(4) -0.0139(16) 0.0012(11) -0.0176(19)
N14 0.064(5) 0.064(5) 0.064(5) -0.0203(18) 0.0019(11) -0.027(2)
N13 0.080(5) 0.080(5) 0.080(5) -0.026(2) 0.0022(11) -0.033(2)
N19 0.057(4) 0.057(4) 0.057(4) -0.0186(17) 0.0012(11) -0.024(2)
N20 0.058(4) 0.057(4) 0.057(4) -0.0190(18) 0.0012(11) -0.023(2)
N22 0.039(4) 0.039(4) 0.039(4) -0.0125(16) 0.0011(11) -0.0160(18)
N32 0.035(4) 0.035(4) 0.035(4) -0.0113(16) 0.0015(11) -0.0144(18)
N31 0.040(4) 0.040(4) 0.040(4) -0.0129(16) 0.0013(11) -0.0164(19)
N29 0.033(4) 0.033(4) 0.032(4) -0.0106(16) 0.0013(11) -0.0133(18)
N30 0.028(4) 0.028(4) 0.027(4) -0.0094(15) 0.0014(11) -0.0112(17)
N27 0.037(4) 0.037(4) 0.036(4) -0.0118(16) 0.0017(11) -0.0149(18)
N28 0.043(4) 0.043(4) 0.043(4) -0.0138(16) 0.0014(11) -0.0177(19)
C135 0.104(8) 0.104(8) 0.103(8) -0.034(3) 0.0034(11) -0.043(3)
C133 0.078(6) 0.078(6) 0.078(6) -0.025(2) 0.0026(11) -0.032(3)
O7 0.057(4) 0.057(4) 0.056(4) -0.0189(15) 0.0018(11) -0.0224(17)
O4 0.051(8) 0.053(10) 0.019(7) 0.005(7) -0.007(6) -0.025(8)
O1 0.062(8) 0.037(7) 0.009(8) 0.010(6) -0.006(6) -0.014(6)
O8 0.057(9) 0.017(8) 0.058(9) -0.012(6) -0.018(7) 0.014(7)
O5 0.076(10) 0.055(9) 0.053(9) -0.002(8) -0.015(8) -0.037(7)
C73 0.029(5) 0.029(5) 0.029(5) -0.008(2) 0.000(2) -0.013(3)
O6 0.084(10) 0.053(8) 0.030(8) -0.001(7) 0.002(7) -0.040(8)
O9 0.045(4) 0.047(4) 0.046(4) -0.016(2) 0.002(2) -0.018(2)
O3 0.046(8) 0.063(9) 0.010(7) 0.005(7) -0.001(6) 0.003(8)
C1N 0.078(6) 0.078(6) 0.078(6) -0.025(2) 0.0024(11) -0.033(3)
C136 0.086(7) 0.086(7) 0.085(7) -0.028(2) 0.0028(11) -0.035(3)
C300 0.158(11) 0.158(11) 0.158(11) -0.051(4) 0.0054(12) -0.066(4)
C1O 0.133(4) 0.132(4) 0.133(4) -0.0433(13) 0.0048(5) -0.0551(17)
C1P 0.133(4) 0.132(4) 0.133(4) -0.0433(13) 0.0048(5) -0.0551(17)
C1Q 0.133(4) 0.132(4) 0.133(4) -0.0433(13) 0.0048(5) -0.0551(17)
C1R 0.133(4) 0.132(4) 0.133(4) -0.0433(13) 0.0048(5) -0.0551(17)
C1S 0.133(4) 0.132(4) 0.133(4) -0.0433(13) 0.0048(5) -0.0551(17)
C1T 0.133(4) 0.132(4) 0.133(4) -0.0433(13) 0.0048(5) -0.0551(17)
C1U 0.158(4) 0.158(4) 0.158(4) -0.0514(15) 0.0055(5) -0.0654(18)
C1V 0.158(4) 0.158(4) 0.158(4) -0.0514(15) 0.0055(5) -0.0654(18)
C1W 0.158(4) 0.158(4) 0.158(4) -0.0514(15) 0.0055(5) -0.0654(18)
C1X 0.158(4) 0.158(4) 0.158(4) -0.0514(15) 0.0055(5) -0.0654(18)
C1Y 0.158(4) 0.158(4) 0.158(4) -0.0514(15) 0.0055(5) -0.0654(18)
C1Z 0.158(4) 0.158(4) 0.158(4) -0.0514(15) 0.0055(5) -0.0654(18)
C2A 0.158(4) 0.158(4) 0.158(4) -0.0514(15) 0.0055(5) -0.0654(18)
C2B 0.211(6) 0.211(6) 0.211(6) -0.0687(19) 0.0073(5) -0.088(2)
C2C 0.211(6) 0.211(6) 0.211(6) -0.0687(19) 0.0073(5) -0.088(2)
C2D 0.211(6) 0.211(6) 0.211(6) -0.0687(19) 0.0073(5) -0.088(2)
C2E 0.211(6) 0.211(6) 0.211(6) -0.0687(19) 0.0073(5) -0.088(2)
C2F 0.211(6) 0.211(6) 0.211(6) -0.0687(19) 0.0073(5) -0.088(2)
C2G 0.211(6) 0.211(6) 0.211(6) -0.0687(19) 0.0073(5) -0.088(2)
C2H 0.211(6) 0.211(6) 0.211(6) -0.0687(19) 0.0073(5) -0.088(2)
C2I 0.133(4) 0.132(4) 0.133(4) -0.0433(13) 0.0048(5) -0.0551(17)

loop_
_atom_type_symbol
_atom_type_description
_atom_type_scat_dispersion_real
_atom_type_scat_dispersion_imag
_atom_type_scat_source
C C 0.0033 0.0016 'International Tables Vol C Tables 4.2.6.8 and 6.1.1.4'
H H 0.0000 0.0000 'International Tables Vol C Tables 4.2.6.8 and 6.1.1.4'
N N 0.0061 0.0033 'International Tables Vol C Tables 4.2.6.8 and 6.1.1.4'
O O 0.0106 0.0060 'International Tables Vol C Tables 4.2.6.8 and 6.1.1.4'
P P 0.1023 0.0942 'International Tables Vol C Tables 4.2.6.8 and 6.1.1.4'
Cl Cl 0.1484 0.1585 'International Tables Vol C Tables 4.2.6.8 and 6.1.1.4'
Co Co 0.3494 0.9721 'International Tables Vol C Tables 4.2.6.8 and 6.1.1.4'

loop_
_geom_angle_atom_site_label_1
_geom_angle_atom_site_label_2
_geom_angle_atom_site_label_3
_geom_angle
C5 C1 H1A 118.3
C300 C1 H1A 118.3
C300 C1 C5 123(3)
H83A C83 H83B 109.5
H83A C83 H83C 109.5
H83B C83 H83C 109.5
C82 C83 H83A 109.5
C82 C83 H83B 109.5
C82 C83 H83C 109.5
C22 C4 H4 116.8
C107 C4 H4 116.8
C107 C4 C22 126(3)
C1 C5 H5 122.5
C43 C5 C1 115(2)
C43 C5 H5 122.5
C18 C8 C21 119.7(19)
C133 C8 C18 120(2)
C133 C8 C21 120(2)
C25 C9 H9 114.4
C25 C9 C91 131(3)
C91 C9 H9 114.4
H2A C2 H2B 109.5
H2A C2 H2C 109.5
H2B C2 H2C 109.5
C1A C2 H2A 109.5
C1A C2 H2B 109.5
C1A C2 H2C 109.5
H64A C64 H64B 109.5
H64A C64 H64C 109.5
H64B C64 H64C 109.5
C65 C64 H64A 109.5
C65 C64 H64B 109.5
C65 C64 H64C 109.5
C89 C90 N13 116.5(19)
C1N C90 C89 139(2)
C1N C90 N13 104.5(18)
C8 C18 H18 122.3
C36 C18 C8 115(2)
C36 C18 H18 122.3
H93A C93 H93B 109.5
H93A C93 H93C 109.5
H93B C93 H93C 109.5
C92 C93 H93A 109.5
C92 C93 H93B 109.5
C92 C93 H93C 109.5
C8 C21 H21A 109.5
C8 C21 H21B 109.5
C8 C21 H21C 109.5
H21A C21 H21B 109.5
H21A C21 H21C 109.5
H21B C21 H21C 109.5
C4 C22 H22 122.1
C4 C22 C25 116(3)
C25 C22 H22 122.1
C9 C25 C22 114(3)
C9 C25 C12 129(3)
C22 C25 C12 117(3)
Cl3 C3 P1 110.5(9)
Cl3 C3 Cl2 108.3(9)
Cl3 C3 Cl1 109.1(9)
Cl2 C3 P1 110.1(9)
Cl2 C3 Cl1 108.5(9)
Cl1 C3 P1 110.4(9)
C56 C57 C58 127.0(15)
C56 C57 N29 111.2(15)
N29 C57 C58 121.8(14)
Cl4 C6 P2 112.3(9)
Cl4 C6 Cl5 109.0(9)
Cl4 C6 Cl6 110.2(8)
Cl5 C6 P2 108.1(8)
Cl6 C6 P2 110.5(9)
Cl6 C6 Cl5 106.5(9)
C51 C50 C49 131.0(16)
C51 C50 N28 111.3(16)
N28 C50 C49 117.6(14)
C78 C77 N19 121.8(18)
C76 C77 C78 137(2)
C76 C77 N19 100.9(18)
C56 C55 C54 128.5(14)
N30 C55 C56 107.4(15)
N30 C55 C54 124.1(14)
C46 C45 C44 128.4(17)
C46 C45 N34 111.5(16)
N34 C45 C44 120.0(15)
C66 C65 C64 134(2)
N24 C65 C64 122(2)
N24 C65 C66 104.4(18)
C18 C36 H36A 116.7
C18 C36 C135 127(2)
C135 C36 H36A 116.7
C41 C42 C17 126.5(16)
N31 C42 C41 111.1(16)
N31 C42 C17 122.3(16)
C51 C52 C53 130.6(16)
N27 C52 C51 109.6(15)
N27 C52 C53 119.8(15)
C15 C7 C23 129.4(15)
N6 C7 C15 109.8(14)
N6 C7 C23 120.7(14)
C61 C62 C63 130.5(17)
C61 C62 N26 109.6(17)
N26 C62 C63 119.9(15)
C26 C27 C28 127.6(14)
N3 C27 C26 110.2(13)
N3 C27 C28 122.2(13)
C10 C35 C34 136.6(18)
N36 C35 C10 106.1(17)
N36 C35 C34 117.1(16)
C5 C43 C114 126(3)
C5 C43 C118 121(2)
C114 C43 C118 113(3)
H24A C24 H24B 109.5
H24A C24 H24C 109.5
H24B C24 H24C 109.5
C13 C24 H24A 109.5
C13 C24 H24B 109.5
C13 C24 H24C 109.5
C65 C66 H66 125.0
C67 C66 C65 109.9(19)
C67 C66 H66 125.0
C61 C60 C59 132.3(18)
N25 C60 C61 112.0(16)
N25 C60 C59 115.6(16)
O4 P2 C6 103.0(7)
O4 P2 O5 114.0(6)
O5 P2 C6 105.4(7)
O6 P2 C6 105.1(7)
O6 P2 O4 113.0(7)
O6 P2 O5 114.9(7)
C31 C32 C33 132.3(18)
C31 C32 N1 111.4(18)
N1 C32 C33 116.3(16)
C45 C46 H46 127.1
C45 C46 C47 105.8(17)
C47 C46 H46 127.1
C35 C10 H10 125.2
C37 C10 C35 109.7(18)
C37 C10 H10 125.2
C50 C51 C52 106.1(17)
C50 C51 H51 127.0
C52 C51 H51 127.0
C52 C53 H53A 109.5
C52 C53 H53B 109.5
C52 C53 H53C 109.5
H53A C53 H53B 109.5
H53A C53 H53C 109.5
H53B C53 H53C 109.5
O2 P1 C3 103.2(7)
O2 P1 O3 113.5(6)
O1 P1 C3 103.7(7)
O1 P1 O2 114.0(7)
O1 P1 O3 115.5(6)
O3 P1 C3 105.1(8)
C1J C11 C1F 129.4(19)
C1J C11 N12 114.4(18)
N12 C11 C1F 115.6(16)
C66 C67 C68 133.9(19)
C66 C67 N23 110.8(18)
N23 C67 C68 114.7(18)
C57 C56 C55 106.0(15)
C57 C56 H56 127.0
C55 C56 H56 127.0
C62 C61 C60 105.6(18)
C62 C61 H61 127.2
C60 C61 H61 127.2
O7 P3 C1M 101.8(7)
O8 P3 C1M 104.2(7)
O8 P3 O7 112.0(7)
O8 P3 O9 117.0(7)
O9 P3 C1M 104.6(7)
O9 P3 O7 115.1(6)
C85 C86 H86 125.2
C85 C86 C87 109.6(17)
C87 C86 H86 125.2
C81 C80 C79 134.3(19)
N18 C80 C81 105.4(18)
N18 C80 C79 120.3(18)
C25 C12 H12A 109.5
C25 C12 H12B 109.5
C25 C12 H12C 109.5
H12A C12 H12B 109.5
H12A C12 H12C 109.5
H12B C12 H12C 109.5
N14 C92 C93 121.8(18)
C1N C92 C93 137(2)
C1N C92 N14 101.2(19)
C71 C72 C73 130.6(14)
N21 C72 C71 107.8(14)
N21 C72 C73 121.5(14)
C86 C85 C84 130.6(16)
C86 C85 N16 107.9(16)
N16 C85 C84 121.5(15)
C27 C26 H26 127.5
C13 C26 C27 105.0(15)
C13 C26 H26 127.5
C46 C47 C48 128.8(16)
N33 C47 C46 111.9(16)
N33 C47 C48 119.3(15)
C85 C84 H84A 109.5
C85 C84 H84B 109.5
C85 C84 H84C 109.5
H84A C84 H84B 109.5
H84A C84 H84C 109.5
H84B C84 H84C 109.5
C19 C16 H16 128.2
C1E C16 H16 128.2
C1E C16 C19 103.7(17)
C15 C20 C1C 129.0(14)
N5 C20 C15 109.1(14)
N5 C20 C1C 121.9(14)
C26 C13 C24 129.7(15)
C26 C13 N4 113.8(15)
N4 C13 C24 116.5(14)
C10 C37 C38 133.3(18)
C10 C37 N35 107.7(16)
N35 C37 C38 119.0(16)
C1H C14 C1L 131.1(16)
C1H C14 N10 111.1(15)
N10 C14 C1L 117.7(14)
C32 C31 H31 127.2
C32 C31 C30 105.6(19)
C30 C31 H31 127.2
C41 C40 C39 126.7(16)
N32 C40 C41 111.1(15)
N32 C40 C39 122.2(15)
C42 C41 H41A 111.3
C42 C41 H41B 111.3
C40 C41 C42 102.2(15)
C40 C41 H41A 111.3
C40 C41 H41B 111.3
H41A C41 H41B 109.2
C7 C15 C20 105.1(14)
C7 C15 H15 127.5
C20 C15 H15 127.5
C42 C17 H17A 109.5
C42 C17 H17B 109.5
C42 C17 H17C 109.5
H17A C17 H17B 109.5
H17A C17 H17C 109.5
H17B C17 H17C 109.5
C50 C49 H49A 109.5
C50 C49 H49B 109.5
C50 C49 H49C 109.5
H49A C49 H49B 109.5
H49A C49 H49C 109.5
H49B C49 H49C 109.5
C90 C89 H89A 109.5
C90 C89 H89B 109.5
C90 C89 H89C 109.5
H89A C89 H89B 109.5
H89A C89 H89C 109.5
H89B C89 H89C 109.5
C55 C54 H54A 109.5
C55 C54 H54B 109.5
C55 C54 H54C 109.5
H54A C54 H54B 109.5
H54A C54 H54C 109.5
H54B C54 H54C 109.5
C27 C28 H28A 109.5
C27 C28 H28B 109.5
C27 C28 H28C 109.5
H28A C28 H28B 109.5
H28A C28 H28C 109.5
H28B C28 H28C 109.5
H74A C74 H74B 109.5
H74A C74 H74C 109.5
H74B C74 H74C 109.5
C75 C74 H74A 109.5
C75 C74 H74B 109.5
C75 C74 H74C 109.5
C40 C39 H39A 109.5
C40 C39 H39B 109.5
C40 C39 H39C 109.5
H39A C39 H39B 109.5
H39A C39 H39C 109.5
H39B C39 H39C 109.5
C16 C19 C1K 134.1(18)
N8 C19 C16 109.1(16)
N8 C19 C1K 116.7(15)
C72 C71 H71 126.9
C70 C71 C72 106.3(16)
C70 C71 H71 126.9
C86 C87 C88 131.4(18)
N15 C87 C86 104.9(17)
N15 C87 C88 123.6(18)
C2 C1A C1J 134.8(19)
N11 C1A C2 122.0(17)
N11 C1A C1J 103.1(17)
C29 C30 C31 128(2)
N2 C30 C31 105.4(18)
N2 C30 C29 126.6(19)
C114 C1B H1B 117.4
C114 C1B C300 125(3)
C300 C1B H1B 117.4
C9 C91 H91 123.1
C107 C91 C9 114(3)
C107 C91 H91 123.1
C20 C1C H1CA 109.5
C20 C1C H1CB 109.5
C20 C1C H1CC 109.5
H1CA C1C H1CB 109.5
H1CA C1C H1CC 109.5
H1CB C1C H1CC 109.5
C7 C23 H23A 109.5
C7 C23 H23B 109.5
C7 C23 H23C 109.5
H23A C23 H23B 109.5
H23A C23 H23C 109.5
H23B C23 H23C 109.5
C47 C48 H48A 109.5
C47 C48 H48B 109.5
C47 C48 H48C 109.5
H48A C48 H48B 109.5
H48A C48 H48C 109.5
H48B C48 H48C 109.5
C1H C1D C1I 132.0(15)
N9 C1D C1H 110.3(15)
N9 C1D C1I 117.6(14)
C76 C75 C74 135(2)
C76 C75 N20 103.5(18)
N20 C75 C74 121.9(19)
C16 C1E C1G 125.7(16)
N7 C1E C16 113.1(16)
N7 C1E C1G 121.2(14)
C11 C1F H1FA 109.5
C11 C1F H1FB 109.5
C11 C1F H1FC 109.5
H1FA C1F H1FB 109.5
H1FA C1F H1FC 109.5
H1FB C1F H1FC 109.5
C80 C81 H81 123.5
C82 C81 C80 113(2)
C82 C81 H81 123.5
C87 C88 H88A 109.5
C87 C88 H88B 109.5
C87 C88 H88C 109.5
H88A C88 H88B 109.5
H88A C88 H88C 109.5
H88B C88 H88C 109.5
C57 C58 H58A 109.5
C57 C58 H58B 109.5
C57 C58 H58C 109.5
H58A C58 H58B 109.5
H58A C58 H58C 109.5
H58B C58 H58C 109.5
C71 C70 C69 128.2(15)
N22 C70 C71 110.4(16)
N22 C70 C69 121.4(14)
C70 C69 H69A 109.5
C70 C69 H69B 109.5
C70 C69 H69C 109.5
H69A C69 H69B 109.5
H69A C69 H69C 109.5
H69B C69 H69C 109.5
C1E C1G H1GA 109.5
C1E C1G H1GB 109.5
C1E C1G H1GC 109.5
H1GA C1G H1GB 109.5
H1GA C1G H1GC 109.5
H1GB C1G H1GC 109.5
C77 C78 H78A 109.5
C77 C78 H78B 109.5
C77 C78 H78C 109.5
H78A C78 H78B 109.5
H78A C78 H78C 109.5
H78B C78 H78C 109.5
C81 C82 C83 137(2)
C81 C82 N17 104.4(18)
N17 C82 C83 118.5(17)
C4 C107 C91 118(3)
C4 C107 H107 121.1
C91 C107 H107 121.1
C80 C79 H79A 109.5
C80 C79 H79B 109.5
C80 C79 H79C 109.5
H79A C79 H79B 109.5
H79A C79 H79C 109.5
H79B C79 H79C 109.5
C14 C1H C1D 106.1(15)
C14 C1H H1H 126.9
C1D C1H H1H 126.9
C45 C44 H44A 109.5
C45 C44 H44B 109.5
C45 C44 H44C 109.5
H44A C44 H44B 109.5
H44A C44 H44C 109.5
H44B C44 H44C 109.5
C1D C1I H1IA 109.5
C1D C1I H1IB 109.5
C1D C1I H1IC 109.5
H1IA C1I H1IB 109.5
H1IA C1I H1IC 109.5
H1IB C1I H1IC 109.5
C37 C38 H38A 109.5
C37 C38 H38B 109.5
C37 C38 H38C 109.5
H38A C38 H38B 109.5
H38A C38 H38C 109.5
H38B C38 H38C 109.5
C43 C114 C1B 117(3)
C43 C114 H114 121.7
C1B C114 H114 121.7
C62 C63 H63A 109.5
C62 C63 H63B 109.5
C62 C63 H63C 109.5
H63A C63 H63B 109.5
H63A C63 H63C 109.5
H63B C63 H63C 109.5
C60 C59 H59A 109.5
C60 C59 H59B 109.5
C60 C59 H59C 109.5
H59A C59 H59B 109.5
H59A C59 H59C 109.5
H59B C59 H59C 109.5
C43 C118 H11A 109.5
C43 C118 H11B 109.5
C43 C118 H11C 109.5
H11A C118 H11B 109.5
H11A C118 H11C 109.5
H11B C118 H11C 109.5
C11 C1J C1A 107.3(19)
C11 C1J H1J 126.4
C1A C1J H1J 126.4
C32 C33 H33A 109.5
C32 C33 H33B 109.5
C32 C33 H33C 109.5
H33A C33 H33B 109.5
H33A C33 H33C 109.5
H33B C33 H33C 109.5
C19 C1K H1KA 109.5
C19 C1K H1KB 109.5
C19 C1K H1KC 109.5
H1KA C1K H1KB 109.5
H1KA C1K H1KC 109.5
H1KB C1K H1KC 109.5
C35 C34 H34A 109.5
C35 C34 H34B 109.5
C35 C34 H34C 109.5
H34A C34 H34B 109.5
H34A C34 H34C 109.5
H34B C34 H34C 109.5
C67 C68 H68A 109.5
C67 C68 H68B 109.5
C67 C68 H68C 109.5
H68A C68 H68B 109.5
H68A C68 H68C 109.5
H68B C68 H68C 109.5
C30 C29 H29A 109.5
C30 C29 H29B 109.5
C30 C29 H29C 109.5
H29A C29 H29B 109.5
H29A C29 H29C 109.5
H29B C29 H29C 109.5
C77 C76 H76 122.6
C75 C76 C77 115(2)
C75 C76 H76 122.6
C14 C1L H1LA 109.5
C14 C1L H1LB 109.5
C14 C1L H1LC 109.5
H1LA C1L H1LB 109.5
H1LA C1L H1LC 109.5
H1LB C1L H1LC 109.5
N9 Co2 N7 110.1(5)
N4 Co2 N9 113.8(5)
N4 Co2 N7 101.8(5)
N5 Co2 N9 103.7(5)
N5 Co2 N4 109.4(5)
N5 Co2 N7 118.5(5)
N34 Co9 N35 103.6(5)
N34 Co9 N32 110.7(5)
N32 Co9 N35 113.1(5)
O2 Co9 N34 120.6(5)
O2 Co9 N35 102.7(5)
O2 Co9 N32 106.0(5)
N33 Co8 N30 111.2(5)
N33 Co8 N28 108.0(5)
N31 Co8 N33 109.0(6)
N31 Co8 N30 111.8(5)
N31 Co8 N28 107.4(5)
N30 Co8 N28 109.4(5)
N29 Co7 N25 114.7(5)
N27 Co7 N25 104.9(5)
N27 Co7 N29 109.3(5)
O8 Co7 N25 105.7(5)
O8 Co7 N29 106.8(5)
O8 Co7 N27 115.6(5)
N10 Co3 N11 107.0(6)
N8 Co3 N11 113.2(5)
N8 Co3 N10 108.6(5)
O4 Co3 N11 104.7(5)
O4 Co3 N10 109.3(5)
O4 Co3 N8 113.9(5)
N3 Co1 N2 106.7(5)
N6 Co1 N2 115.2(5)
N6 Co1 N3 109.2(5)
O1 Co1 N2 104.2(5)
O1 Co1 N3 114.1(5)
O1 Co1 N6 107.5(5)
N18 Co5 N19 107.8(6)
N21 Co5 N18 108.6(6)
N21 Co5 N19 106.9(6)
N16 Co5 N18 108.7(6)
N16 Co5 N21 113.1(5)
N16 Co5 N19 111.6(6)
N20 Co6 N23 110.6(6)
N20 Co6 N22 108.7(6)
N22 Co6 N23 105.7(6)
O7 Co6 N23 109.0(6)
O7 Co6 N20 110.2(5)
O7 Co6 N22 112.6(5)
N17 Co4 N15 107.5(6)
N17 Co4 N13 106.4(6)
N13 Co4 N15 114.8(6)
O5 Co4 N15 102.8(5)
O5 Co4 N17 121.1(5)
O5 Co4 N13 104.7(6)
C60 N25 Co7 132.4(11)
C60 N25 N26 101.4(13)
N26 N25 Co7 125.8(10)
C80 N18 Co5 125.2(13)
C80 N18 N17 111.7(15)
N17 N18 Co5 122.7(11)
C72 N21 Co5 126.1(11)
C72 N21 N22 107.5(13)
N22 N21 Co5 126.4(11)
C87 N15 Co4 124.8(12)
C87 N15 N16 111.8(14)
N16 N15 Co4 123.0(10)
Cl8 C1M P3 110.5(9)
Cl8 C1M Cl9 106.9(9)
Cl7 C1M P3 112.1(9)
Cl7 C1M Cl8 108.3(9)
Cl7 C1M Cl9 108.1(9)
Cl9 C1M P3 110.9(9)
C30 N2 Co1 129.4(14)
C30 N2 N1 111.7(16)
N1 N2 Co1 118.9(11)
C85 N16 Co5 125.4(11)
N15 N16 C85 105.8(13)
N15 N16 Co5 127.3(10)
C45 N34 Co9 131.7(11)
C45 N34 N33 105.8(13)
N33 N34 Co9 122.2(10)
C82 N17 Co4 127.0(12)
N18 N17 C82 105.2(14)
N18 N17 Co4 127.7(11)
C11 N12 H12 128.2
C11 N12 N11 103.6(14)
N11 N12 H12 128.2
C1A N11 Co3 127.9(12)
C1A N11 N12 111.4(15)
N12 N11 Co3 118.2(11)
C32 N1 H1 127.1
N2 N1 C32 105.7(15)
N2 N1 H1 127.1
C37 N35 Co9 129.5(11)
N36 N35 C37 106.3(13)
N36 N35 Co9 124.0(10)
C35 N36 N35 110.0(14)
C35 N36 H36 125.0
N35 N36 H36 125.0
C47 N33 Co8 130.5(12)
C47 N33 N34 105.0(13)
N34 N33 Co8 124.5(10)
C67 N23 Co6 131.9(15)
N24 N23 C67 102.6(15)
N24 N23 Co6 124.9(11)
C65 N24 N23 112.0(16)
C65 N24 H24 124.0
N23 N24 H24 124.0
C14 N10 Co3 128.4(11)
C14 N10 N9 105.7(12)
N9 N10 Co3 124.6(10)
C1D N9 Co2 128.6(11)
C1D N9 N10 106.7(12)
N10 N9 Co2 124.0(9)
C13 N4 Co2 130.6(10)
C13 N4 N3 102.1(12)
N3 N4 Co2 125.8(9)
C27 N3 Co1 128.8(10)
C27 N3 N4 108.9(11)
N4 N3 Co1 122.0(9)
C20 N5 Co2 126.4(11)
C20 N5 N6 108.5(12)
N6 N5 Co2 124.2(9)
C7 N6 Co1 127.3(10)
C7 N6 N5 107.5(12)
N5 N6 Co1 124.4(9)
C19 N8 Co3 130.1(11)
N7 N8 C19 105.0(13)
N7 N8 Co3 124.3(10)
C1E N7 Co2 126.3(11)
C1E N7 N8 109.1(13)
N8 N7 Co2 122.6(11)
C62 N26 N25 111.2(14)
C62 N26 H26A 124.4
N25 N26 H26A 124.4
C92 N14 H14 112.8
C92 N14 N13 113.4(16)
N13 N14 H14 111.1
C90 N13 Co4 134.2(14)
N14 N13 C90 103.7(16)
N14 N13 Co4 121.7(12)
C77 N19 Co5 122.4(12)
N20 N19 C77 110.8(14)
N20 N19 Co5 125.7(11)
C75 N20 Co6 127.3(13)
N19 N20 C75 109.8(15)
N19 N20 Co6 122.6(11)
C70 N22 Co6 129.9(11)
C70 N22 N21 107.9(13)
N21 N22 Co6 122.0(10)
C40 N32 Co9 128.6(11)
C40 N32 N31 108.8(13)
N31 N32 Co9 121.6(10)
C42 N31 Co8 126.6(12)
C42 N31 N32 106.7(13)
N32 N31 Co8 126.5(10)
C57 N29 Co7 128.3(10)
C57 N29 N30 105.3(12)
N30 N29 Co7 123.3(9)
C55 N30 Co8 126.2(11)
C55 N30 N29 110.0(12)
N29 N30 Co8 123.5(9)
C52 N27 Co7 129.7(11)
C52 N27 N28 106.5(13)
N28 N27 Co7 123.7(10)
C50 N28 Co8 128.8(11)
C50 N28 N27 106.5(12)
N27 N28 Co8 124.7(10)
C36 C135 H135 122.3
C136 C135 C36 115(2)
C136 C135 H135 122.3
C8 C133 H133 120.4
C136 C133 C8 119(2)
C136 C133 H133 120.4
P1 O2 Co9 142.5(7)
P3 O7 Co6 140.2(7)
P2 O4 Co3 141.5(7)
P1 O1 Co1 146.8(6)
P3 O8 Co7 141.6(8)
P2 O5 Co4 146.9(8)
C72 C73 H73A 109.5
C72 C73 H73B 109.5
C72 C73 H73C 109.5
H73A C73 H73B 109.5
H73A C73 H73C 109.5
H73B C73 H73C 109.5
C90 C1N H1N 121.7
C92 C1N C90 117(2)
C92 C1N H1N 121.7
C135 C136 H136 118.5
C133 C136 C135 123(2)
C133 C136 H136 118.5
C1 C300 C1B 114(3)
C1 C300 H300 123.2
C1B C300 H300 123.2
C1P C1O C1T 120.0
C2I C1O C1P 137.1(19)
C2I C1O C1T 101.4(19)
C1O C1P H1P 120.0
C1O C1P C1Q 120.0
C1Q C1P H1P 120.0
C1P C1Q H1Q 120.0
C1P C1Q C1R 120.0
C1R C1Q H1Q 120.0
C1Q C1R H1R 120.0
C1Q C1R C1S 120.0
C1S C1R H1R 120.0
C1R C1S H1S 120.0
C1T C1S C1R 120.0
C1T C1S H1S 120.0
C1O C1T H1T 120.0
C1S C1T C1O 120.0
C1S C1T H1T 120.0
H1UA C1U H1UB 109.5
H1UA C1U H1UC 109.5
H1UB C1U H1UC 109.5
C1V C1U H1UA 109.5
C1V C1U H1UB 109.5
C1V C1U H1UC 109.5
C1W C1V C1U 118.0(19)
C1W C1V C2A 120.0
C2A C1V C1U 121.8(19)
C1V C1W H1W 120.0
C1X C1W C1V 120.0
C1X C1W H1W 120.0
C1W C1X H1X 120.0
C1W C1X C1Y 120.0
C1Y C1X H1X 120.0
C1X C1Y H1Y 120.0
C1Z C1Y C1X 120.0
C1Z C1Y H1Y 120.0
C1Y C1Z H1Z 120.0
C1Y C1Z C2A 120.0
C2A C1Z H1Z 120.0
C1V C2A H2AA 120.0
C1Z C2A C1V 120.0
C1Z C2A H2AA 120.0
H2BA C2B H2BB 109.5
H2BA C2B H2BC 109.5
H2BB C2B H2BC 109.5
C2C C2B H2BA 109.5
C2C C2B H2BB 109.5
C2C C2B H2BC 109.5
C2D C2C C2B 117(3)
C2D C2C C2H 120.0
C2H C2C C2B 121(3)
C2C C2D H2D 120.0
C2E C2D C2C 120.0
C2E C2D H2D 120.0
C2D C2E H2E 120.0
C2F C2E C2D 120.0
C2F C2E H2E 120.0
C2E C2F H2F 120.0
C2E C2F C2G 120.0
C2G C2F H2F 120.0
C2F C2G H2G 120.0
C2H C2G C2F 120.0
C2H C2G H2G 120.0
C2C C2H H2H 120.0
C2G C2H C2C 120.0
C2G C2H H2H 120.0
C1O C2I H2IA 109.5
C1O C2I H2IB 109.5
C1O C2I H2IC 109.5
H2IA C2I H2IB 109.5
H2IA C2I H2IC 109.5
H2IB C2I H2IC 109.5

loop_
_geom_bond_atom_site_label_1
_geom_bond_atom_site_label_2
_geom_bond_distance
C1 H1A 0.9300
C1 C5 1.46(3)
C1 C300 1.37(3)
C83 H83A 0.9600
C83 H83B 0.9600
C83 H83C 0.9600
C83 C82 1.51(3)
C4 H4 0.9300
C4 C22 1.40(3)
C4 C107 1.33(3)
C5 H5 0.9300
C5 C43 1.32(3)
C8 C18 1.39(2)
C8 C21 1.500(18)
C8 C133 1.380(16)
C9 H9 0.9300
C9 C25 1.29(3)
C9 C91 1.40(3)
C2 H2A 0.9600
C2 H2B 0.9600
C2 H2C 0.9600
C2 C1A 1.42(2)
C64 H64A 0.9600
C64 H64B 0.9600
C64 H64C 0.9600
C64 C65 1.49(3)
C90 C89 1.38(2)
C90 N13 1.39(2)
C90 C1N 1.38(2)
C18 H18 0.9300
C18 C36 1.31(2)
C93 H93A 0.9600
C93 H93B 0.9600
C93 H93C 0.9600
C93 C92 1.44(2)
C21 H21A 0.9600
C21 H21B 0.9600
C21 H21C 0.9600
C22 H22 0.9300
C22 C25 1.42(3)
C25 C12 1.46(3)
C3 P1 1.868(18)
C3 Cl3 1.764(17)
C3 Cl2 1.776(17)
C3 Cl1 1.776(18)
C57 C56 1.324(18)
C57 C58 1.49(2)
C57 N29 1.343(17)
C6 P2 1.863(17)
C6 Cl4 1.736(17)
C6 Cl5 1.804(17)
C6 Cl6 1.781(17)
C50 C51 1.284(19)
C50 C49 1.53(2)
C50 N28 1.374(18)
C77 C78 1.41(2)
C77 C76 1.37(2)
C77 N19 1.45(2)
C55 C56 1.41(2)
C55 C54 1.442(19)
C55 N30 1.305(16)
C45 C46 1.306(19)
C45 C44 1.54(2)
C45 N34 1.359(18)
C65 C66 1.39(2)
C65 N24 1.37(2)
C36 H36A 0.9300
C36 C135 1.36(3)
C42 C41 1.43(2)
C42 C17 1.51(2)
C42 N31 1.310(17)
C52 C51 1.41(2)
C52 C53 1.54(2)
C52 N27 1.325(18)
C7 C15 1.378(19)
C7 C23 1.50(2)
C7 N6 1.362(18)
C62 C61 1.293(19)
C62 C63 1.52(2)
C62 N26 1.294(17)
C27 C26 1.352(18)
C27 C28 1.49(2)
C27 N3 1.313(16)
C35 C10 1.38(2)
C35 C34 1.52(2)
C35 N36 1.36(2)
C43 C114 1.34(3)
C43 C118 1.54(3)
C24 H24A 0.9600
C24 H24B 0.9600
C24 H24C 0.9600
C24 C13 1.52(2)
C66 H66 0.9300
C66 C67 1.32(2)
C60 C61 1.35(2)
C60 C59 1.48(2)
C60 N25 1.335(18)
P2 O4 1.489(12)
P2 O5 1.499(13)
P2 O6 1.479(12)
C32 C31 1.23(2)
C32 C33 1.56(2)
C32 N1 1.381(19)
C46 H46 0.9300
C46 C47 1.366(19)
C10 H10 0.9300
C10 C37 1.34(2)
C51 H51 0.9300
C53 H53A 0.9600
C53 H53B 0.9600
C53 H53C 0.9600
P1 O2 1.514(11)
P1 O1 1.477(11)
P1 O3 1.514(11)
C11 C1F 1.56(3)
C11 C1J 1.25(2)
C11 N12 1.352(19)
C67 C68 1.49(2)
C67 N23 1.40(2)
C56 H56 0.9300
C61 H61 0.9300
P3 C1M 1.834(17)
P3 O7 1.521(12)
P3 O8 1.488(11)
P3 O9 1.491(12)
C86 H86 0.9300
C86 C85 1.37(2)
C86 C87 1.39(2)
C80 C81 1.37(2)
C80 C79 1.43(2)
C80 N18 1.34(2)
C12 H12A 0.9600
C12 H12B 0.9600
C12 H12C 0.9600
C92 N14 1.38(2)
C92 C1N 1.29(2)
C72 C71 1.38(2)
C72 N21 1.357(17)
C72 C73 1.442(19)
C85 C84 1.50(2)
C85 N16 1.396(19)
C26 H26 0.9300
C26 C13 1.327(19)
C47 C48 1.53(2)
C47 N33 1.325(18)
C84 H84A 0.9600
C84 H84B 0.9600
C84 H84C 0.9600
C16 H16 0.9300
C16 C19 1.42(2)
C16 C1E 1.37(2)
C20 C15 1.409(19)
C20 C1C 1.54(2)
C20 N5 1.344(16)
C13 N4 1.346(16)
C37 C38 1.44(2)
C37 N35 1.401(18)
C14 C1H 1.328(19)
C14 C1L 1.49(2)
C14 N10 1.376(18)
C31 H31 0.9300
C31 C30 1.50(2)
C40 C41 1.368(19)
C40 C39 1.55(2)
C40 N32 1.325(18)
C41 H41A 0.9700
C41 H41B 0.9700
C15 H15 0.9300
C17 H17A 0.9600
C17 H17B 0.9600
C17 H17C 0.9600
C49 H49A 0.9600
C49 H49B 0.9600
C49 H49C 0.9600
C89 H89A 0.9600
C89 H89B 0.9600
C89 H89C 0.9600
C54 H54A 0.9600
C54 H54B 0.9600
C54 H54C 0.9600
C28 H28A 0.9600
C28 H28B 0.9600
C28 H28C 0.9600
C74 H74A 0.9600
C74 H74B 0.9600
C74 H74C 0.9600
C74 C75 1.41(3)
C39 H39A 0.9600
C39 H39B 0.9600
C39 H39C 0.9600
C19 C1K 1.55(2)
C19 N8 1.42(2)
C71 H71 0.9300
C71 C70 1.353(19)
C87 C88 1.43(2)
C87 N15 1.37(2)
C1A C1J 1.47(2)
C1A N11 1.35(2)
C30 C29 1.45(2)
C30 N2 1.25(2)
C1B H1B 0.9300
C1B C114 1.37(3)
C1B C300 1.39(4)
C91 H91 0.9300
C91 C107 1.38(3)
C1C H1CA 0.9600
C1C H1CB 0.9600
C1C H1CC 0.9600
C23 H23A 0.9600
C23 H23B 0.9600
C23 H23C 0.9600
C48 H48A 0.9600
C48 H48B 0.9600
C48 H48C 0.9600
C1D C1H 1.370(19)
C1D C1I 1.49(2)
C1D N9 1.354(17)
C75 C76 1.36(2)
C75 N20 1.41(2)
C1E C1G 1.53(2)
C1E N7 1.317(18)
C1F H1FA 0.9600
C1F H1FB 0.9600
C1F H1FC 0.9600
C81 H81 0.9300
C81 C82 1.31(2)
C88 H88A 0.9600
C88 H88B 0.9600
C88 H88C 0.9600
C58 H58A 0.9600
C58 H58B 0.9600
C58 H58C 0.9600
C70 C69 1.55(2)
C70 N22 1.315(17)
C69 H69A 0.9600
C69 H69B 0.9600
C69 H69C 0.9600
C1G H1GA 0.9600
C1G H1GB 0.9600
C1G H1GC 0.9600
C78 H78A 0.9600
C78 H78B 0.9600
C78 H78C 0.9600
C82 N17 1.47(2)
C107 H107 0.9300
C79 H79A 0.9600
C79 H79B 0.9600
C79 H79C 0.9600
C1H H1H 0.9300
C44 H44A 0.9600
C44 H44B 0.9600
C44 H44C 0.9600
C1I H1IA 0.9600
C1I H1IB 0.9600
C1I H1IC 0.9600
C38 H38A 0.9600
C38 H38B 0.9600
C38 H38C 0.9600
C114 H114 0.9300
C63 H63A 0.9600
C63 H63B 0.9600
C63 H63C 0.9600
C59 H59A 0.9600
C59 H59B 0.9600
C59 H59C 0.9600
C118 H11A 0.9600
C118 H11B 0.9600
C118 H11C 0.9600
C1J H1J 0.9300
C33 H33A 0.9600
C33 H33B 0.9600
C33 H33C 0.9600
C1K H1KA 0.9600
C1K H1KB 0.9600
C1K H1KC 0.9600
C34 H34A 0.9600
C34 H34B 0.9600
C34 H34C 0.9600
C68 H68A 0.9600
C68 H68B 0.9600
C68 H68C 0.9600
C29 H29A 0.9600
C29 H29B 0.9600
C29 H29C 0.9600
C76 H76 0.9300
C1L H1LA 0.9600
C1L H1LB 0.9600
C1L H1LC 0.9600
Cl8 C1M 1.777(17)
Cl7 C1M 1.757(17)
Cl9 C1M 1.804(17)
Co2 N9 1.974(13)
Co2 N4 1.966(11)
Co2 N5 1.963(12)
Co2 N7 1.980(13)
Co9 N34 1.968(14)
Co9 N35 2.017(13)
Co9 N32 1.997(12)
Co9 O2 1.913(11)
Co8 N33 1.971(13)
Co8 N31 1.952(13)
Co8 N30 1.972(12)
Co8 N28 2.003(13)
Co7 N25 2.013(13)
Co7 N29 1.972(12)
Co7 N27 1.958(13)
Co7 O8 1.936(11)
Co3 N11 2.055(15)
Co3 N10 1.960(12)
Co3 N8 1.950(14)
Co3 O4 1.926(12)
Co1 N2 2.063(15)
Co1 N3 1.996(12)
Co1 N6 1.951(12)
Co1 O1 1.947(11)
Co5 N18 2.003(15)
Co5 N21 1.974(13)
Co5 N16 1.939(13)
Co5 N19 2.026(14)
Co6 N23 2.007(16)
Co6 N20 1.969(15)
Co6 N22 1.982(13)
Co6 O7 1.939(12)
Co4 N15 2.001(13)
Co4 N17 1.970(14)
Co4 N13 2.000(17)
Co4 O5 1.920(13)
N25 N26 1.368(15)
N18 N17 1.343(16)
N21 N22 1.372(15)
N15 N16 1.372(15)
N2 N1 1.341(17)
N34 N33 1.419(16)
N12 H12 0.8600
N12 N11 1.383(17)
N1 H1 0.8600
N35 N36 1.363(15)
N36 H36 0.8600
N23 N24 1.394(18)
N24 H24 0.8600
N10 N9 1.397(16)
N4 N3 1.418(15)
N5 N6 1.376(15)
N8 N7 1.388(16)
N26 H26A 0.8600
N14 H14 0.8600
N14 N13 1.388(18)
N19 N20 1.314(16)
N32 N31 1.375(15)
N29 N30 1.381(14)
N27 N28 1.390(15)
C135 H135 0.9300
C135 C136 1.34(3)
C133 H133 0.9300
C133 C136 1.31(2)
C73 H73A 0.9600
C73 H73B 0.9600
C73 H73C 0.9600
C1N H1N 0.9300
C136 H136 0.9300
C300 H300 0.9300
C1O C1P 1.3900
C1O C1T 1.3900
C1O C2I 1.35(3)
C1P H1P 0.9300
C1P C1Q 1.3900
C1Q H1Q 0.9300
C1Q C1R 1.3900
C1R H1R 0.9300
C1R C1S 1.3900
C1S H1S 0.9300
C1S C1T 1.3900
C1T H1T 0.9300
C1U H1UA 0.9600
C1U H1UB 0.9600
C1U H1UC 0.9600
C1U C1V 1.58(3)
C1V C1W 1.3900
C1V C2A 1.3900
C1W H1W 0.9300
C1W C1X 1.3900
C1X H1X 0.9300
C1X C1Y 1.3900
C1Y H1Y 0.9300
C1Y C1Z 1.3900
C1Z H1Z 0.9300
C1Z C2A 1.3900
C2A H2AA 0.9300
C2B H2BA 0.9600
C2B H2BB 0.9600
C2B H2BC 0.9600
C2B C2C 1.515(19)
C2C C2D 1.3900
C2C C2H 1.3900
C2D H2D 0.9300
C2D C2E 1.3900
C2E H2E 0.9300
C2E C2F 1.3900
C2F H2F 0.9300
C2F C2G 1.3900
C2G H2G 0.9300
C2G C2H 1.3900
C2H H2H 0.9300
C2I H2IA 0.9600
C2I H2IB 0.9600
C2I H2IC 0.9600

loop_
_geom_hbond_atom_site_label_D
_geom_hbond_atom_site_label_H
_geom_hbond_atom_site_label_A
_geom_hbond_distance_DH
_geom_hbond_distance_HA
_geom_hbond_distance_DA
_geom_hbond_angle_DHA
N12 H12 O6 0.86 1.93 2.743(18) 156.4
N1 H1 O3 0.86 1.84 2.697(19) 170.8
N36 H36 O3 0.86 1.96 2.731(17) 148.8
N24 H24 O9 0.86 1.96 2.763(18) 154.6
N26 H26A O9 0.86 1.92 2.758(17) 163.7

loop_
_geom_torsion_atom_site_label_1
_geom_torsion_atom_site_label_2
_geom_torsion_atom_site_label_3
_geom_torsion_atom_site_label_4
_geom_torsion
C1 C5 C43 C114 -1(4)
C1 C5 C43 C118 180(2)
C83 C82 N17 Co4 3(2)
C83 C82 N17 N18 179.4(16)
C4 C22 C25 C9 -7(4)
C4 C22 C25 C12 172(2)
C5 C1 C300 C1B 8(4)
C5 C43 C114 C1B 2(4)
C8 C18 C36 C135 1(4)
C8 C133 C136 C135 3(3)
C9 C91 C107 C4 2(4)
C2 C1A C1J C11 177(2)
C2 C1A N11 Co3 20(2)
C2 C1A N11 N12 -178.9(15)
C64 C65 C66 C67 -180(2)
C64 C65 N24 N23 -177.8(16)
C18 C8 C133 C136 -2(3)
C18 C36 C135 C136 -1(4)
C93 C92 N14 N13 -178.2(17)
C93 C92 C1N C90 -178(2)
C21 C8 C18 C36 -174(2)
C21 C8 C133 C136 172(2)
C22 C4 C107 C91 -9(5)
C25 C9 C91 C107 2(5)
C3 P1 O2 Co9 138.9(11)
C3 P1 O1 Co1 -137.3(12)
C57 N29 N30 C55 0.0(15)
C57 N29 N30 Co8 175.1(9)
C6 P2 O4 Co3 -132.0(11)
C6 P2 O5 Co4 116.9(13)
C77 N19 N20 C75 -1(2)
C77 N19 N20 Co6 172.9(11)
C45 C46 C47 C48 -179.4(16)
C45 C46 C47 N33 1.7(19)
C45 N34 N33 C47 0.8(15)
C45 N34 N33 Co8 178.9(10)
C65 C66 C67 C68 -175.5(19)
C65 C66 C67 N23 -5(2)
C36 C135 C136 C133 -1(3)
C52 N27 N28 C50 -0.9(15)
C52 N27 N28 Co8 178.1(10)
C27 C26 C13 C24 -179.1(15)
C27 C26 C13 N4 0.7(17)
C35 C10 C37 C38 -173.6(18)
C35 C10 C37 N35 4(2)
C24 C13 N4 Co2 11.8(19)
C24 C13 N4 N3 178.2(12)
C66 C65 N24 N23 -0.4(19)
C66 C67 N23 Co6 -166.2(13)
C66 C67 N23 N24 4.8(19)
C60 N25 N26 C62 0.4(16)
C32 C31 C30 C29 -178.5(19)
C32 C31 C30 N2 4(2)
C46 C45 N34 Co9 -174.1(11)
C46 C45 N34 N33 0.2(17)
C46 C47 N33 Co8 -179.4(10)
C46 C47 N33 N34 -1.6(17)
C10 C35 N36 N35 2.6(19)
C10 C37 N35 Co9 -177.4(11)
C10 C37 N35 N36 -2.7(17)
C51 C50 N28 Co8 -178.2(11)
C51 C50 N28 N27 0.8(17)
C51 C52 N27 Co7 179.5(10)
C51 C52 N27 N28 0.7(17)
C53 C52 C51 C50 178.9(17)
C53 C52 N27 Co7 0(2)
C53 C52 N27 N28 -178.5(14)
C11 N12 N11 C1A -0.1(18)
C11 N12 N11 Co3 163.3(11)
C67 N23 N24 C65 -2.6(18)
C56 C57 N29 Co7 -160.0(10)
C56 C57 N29 N30 0.3(16)
C56 C55 N30 Co8 -175.2(9)
C56 C55 N30 N29 -0.2(15)
C61 C62 N26 N25 -2.2(18)
C61 C60 N25 Co7 -171.7(11)
C61 C60 N25 N26 1.5(17)
C86 C85 N16 Co5 -168.4(11)
C86 C85 N16 N15 -1.6(17)
C86 C87 N15 Co4 171.9(10)
C86 C87 N15 N16 -0.7(18)
C80 C81 C82 C83 -180(2)
C80 C81 C82 N17 -4(2)
C80 N18 N17 C82 -0.4(18)
C80 N18 N17 Co4 176.3(12)
C92 N14 N13 C90 -7(2)
C92 N14 N13 Co4 179.3(12)
C72 C71 C70 C69 178.5(15)
C72 C71 C70 N22 -0.8(17)
C72 N21 N22 C70 0.4(16)
C72 N21 N22 Co6 -175.8(9)
C85 C86 C87 C88 178.6(18)
C85 C86 C87 N15 -0.4(19)
C26 C27 N3 Co1 171.7(10)
C26 C27 N3 N4 -1.6(16)
C26 C13 N4 Co2 -168.0(10)
C26 C13 N4 N3 -1.6(16)
C84 C85 N16 Co5 13(2)
C84 C85 N16 N15 179.9(14)
C16 C19 N8 Co3 -170.5(11)
C16 C19 N8 N7 0.8(17)
C16 C1E N7 Co2 -165.2(10)
C16 C1E N7 N8 -1.5(17)
C20 N5 N6 C7 -0.6(15)
C20 N5 N6 Co1 169.8(9)
C13 N4 N3 C27 1.9(14)
C13 N4 N3 Co1 -172.0(9)
C37 N35 N36 C35 0.0(17)
C14 N10 N9 C1D -1.5(15)
C14 N10 N9 Co2 169.0(10)
C31 C32 N1 N2 0(2)
C31 C30 N2 Co1 178.0(10)
C31 C30 N2 N1 -3.5(19)
C40 N32 N31 C42 0.4(16)
C40 N32 N31 Co8 -175.0(11)
C41 C42 N31 Co8 176.5(10)
C41 C42 N31 N32 1.0(17)
C41 C40 N32 Co9 -170.3(11)
C41 C40 N32 N31 -1.8(18)
C15 C7 N6 Co1 -170.6(9)
C15 C7 N6 N5 -0.6(15)
C15 C20 N5 Co2 -167.8(9)
C15 C20 N5 N6 1.5(15)
C17 C42 C41 C40 174.1(16)
C17 C42 N31 Co8 0(2)
C17 C42 N31 N32 -175.3(14)
C49 C50 C51 C52 -177.4(15)
C49 C50 N28 Co8 -0.7(19)
C49 C50 N28 N27 178.3(12)
C89 C90 N13 Co4 -4(3)
C89 C90 N13 N14 -176.5(17)
C89 C90 C1N C92 -179(2)
C54 C55 C56 C57 179.9(15)
C54 C55 N30 Co8 5(2)
C54 C55 N30 N29 -179.8(13)
C28 C27 C26 C13 179.7(14)
C28 C27 N3 Co1 -7(2)
C28 C27 N3 N4 179.2(12)
C74 C75 C76 C77 177(2)
C74 C75 N20 Co6 8(3)
C74 C75 N20 N19 -178.2(19)
C39 C40 C41 C42 179.8(15)
C39 C40 N32 Co9 12(2)
C39 C40 N32 N31 -179.4(13)
C19 C16 C1E C1G -179.4(15)
C19 C16 C1E N7 1.9(19)
C19 N8 N7 C1E 0.3(16)
C19 N8 N7 Co2 164.8(10)
C71 C72 N21 Co5 -180.0(10)
C71 C72 N21 N22 -0.8(16)
C71 C70 N22 Co6 176.0(10)
C71 C70 N22 N21 0.3(17)
C87 C86 C85 C84 179.6(17)
C87 C86 C85 N16 1.2(19)
C87 N15 N16 C85 1.4(17)
C87 N15 N16 Co5 167.9(11)
C30 N2 N1 C32 2.2(18)
C91 C9 C25 C22 1(5)
C91 C9 C25 C12 -178(3)
C1C C20 C15 C7 -178.8(15)
C1C C20 N5 Co2 10(2)
C1C C20 N5 N6 178.8(13)
C23 C7 C15 C20 -174.7(15)
C23 C7 N6 Co1 6.0(19)
C23 C7 N6 N5 176.0(12)
C48 C47 N33 Co8 2(2)
C48 C47 N33 N34 179.5(13)
C1E C16 C19 C1K -178.1(19)
C1E C16 C19 N8 -1.6(18)
C1F C11 C1J C1A 174.6(18)
C1F C11 N12 N11 -174.5(15)
C81 C80 N18 Co5 -175.5(11)
C81 C80 N18 N17 -2.0(19)
C81 C82 N17 Co4 -174.0(12)
C81 C82 N17 N18 2.9(19)
C88 C87 N15 Co4 -7(2)
C88 C87 N15 N16 -179.8(15)
C58 C57 C56 C55 -178.8(14)
C58 C57 N29 Co7 19(2)
C58 C57 N29 N30 178.8(13)
C69 C70 N22 Co6 -3(2)
C69 C70 N22 N21 -179.1(12)
C1G C1E N7 Co2 16(2)
C1G C1E N7 N8 179.8(13)
C78 C77 C76 C75 -172(2)
C78 C77 N19 Co5 6(3)
C78 C77 N19 N20 174.7(18)
C107 C4 C22 C25 12(4)
C79 C80 C81 C82 -180(2)
C79 C80 N18 Co5 8(2)
C79 C80 N18 N17 -178.8(15)
C1H C14 N10 Co3 170.2(10)
C1H C14 N10 N9 3.0(17)
C1H C1D N9 Co2 -170.3(10)
C1H C1D N9 N10 -0.4(16)
C44 C45 C46 C47 176.3(15)
C44 C45 N34 Co9 8(2)
C44 C45 N34 N33 -177.5(12)
C1I C1D C1H C14 -174.9(16)
C1I C1D N9 Co2 7(2)
C1I C1D N9 N10 177.1(13)
C38 C37 N35 Co9 1(2)
C38 C37 N35 N36 175.6(14)
C114 C1B C300 C1 -7(5)
C63 C62 C61 C60 -174.9(16)
C63 C62 N26 N25 175.9(13)
C59 C60 C61 C62 -179.7(19)
C59 C60 N25 Co7 6(2)
C59 C60 N25 N26 178.9(14)
C118 C43 C114 C1B -179(3)
C1J C11 N12 N11 -3(2)
C1J C1A N11 Co3 -159.0(12)
C1J C1A N11 N12 2.3(18)
C33 C32 C31 C30 -179.7(18)
C33 C32 N1 N2 178.2(14)
C1K C19 N8 Co3 7(2)
C1K C19 N8 N7 178.0(14)
C34 C35 C10 C37 -179.8(19)
C34 C35 N36 N35 179.1(13)
C68 C67 N23 Co6 6(2)
C68 C67 N23 N24 177.0(14)
C29 C30 N2 Co1 0(3)
C29 C30 N2 N1 178.6(18)
C76 C77 N19 Co5 -169.5(13)
C76 C77 N19 N20 -1(2)
C76 C75 N20 Co6 -170.7(13)
C76 C75 N20 N19 3(2)
C1L C14 C1H C1D -180.0(16)
C1L C14 N10 Co3 -13(2)
C1L C14 N10 N9 -179.8(13)
Cl4 C6 P2 O4 71.2(9)
Cl4 C6 P2 O5 -169.1(8)
Cl4 C6 P2 O6 -47.4(10)
Cl5 C6 P2 O4 -49.1(10)
Cl5 C6 P2 O5 70.6(9)
Cl5 C6 P2 O6 -167.6(8)
Cl3 C3 P1 O2 51.4(10)
Cl3 C3 P1 O1 -67.7(10)
Cl3 C3 P1 O3 170.6(8)
Cl6 C6 P2 O4 -165.3(8)
Cl6 C6 P2 O5 -45.6(10)
Cl6 C6 P2 O6 76.2(10)
Cl2 C3 P1 O2 170.9(8)
Cl2 C3 P1 O1 51.8(10)
Cl2 C3 P1 O3 -69.9(10)
Cl1 C3 P1 O2 -69.3(10)
Cl1 C3 P1 O1 171.5(8)
Cl1 C3 P1 O3 49.9(10)
Co2 N4 N3 C27 169.2(9)
Co2 N4 N3 Co1 -4.7(14)
Co2 N5 N6 C7 169.0(9)
Co2 N5 N6 Co1 -20.7(14)
Co9 N34 N33 C47 175.8(10)
Co9 N34 N33 Co8 -6.1(14)
Co9 N35 N36 C35 175.1(11)
Co9 N32 N31 C42 170.0(10)
Co9 N32 N31 Co8 -5.5(15)
Co7 N25 N26 C62 174.2(10)
Co7 N29 N30 C55 161.5(10)
Co7 N29 N30 Co8 -23.4(14)
Co7 N27 N28 C50 -179.7(9)
Co7 N27 N28 Co8 -0.7(16)
Co3 N10 N9 C1D -169.3(9)
Co3 N10 N9 Co2 1.2(15)
Co3 N8 N7 C1E 172.3(10)
Co3 N8 N7 Co2 -23.2(15)
Co1 N2 N1 C32 -179.1(9)
Co5 N18 N17 C82 173.2(11)
Co5 N18 N17 Co4 -10.0(18)
Co5 N21 N22 C70 179.5(10)
Co5 N21 N22 Co6 3.4(15)
Co5 N19 N20 C75 166.7(12)
Co5 N19 N20 Co6 -19.1(19)
Co6 N23 N24 C65 169.3(12)
Co4 N15 N16 C85 -171.3(10)
Co4 N15 N16 Co5 -4.9(17)
N25 C60 C61 C62 -3(2)
N18 C80 C81 C82 4(2)
N21 C72 C71 C70 1.0(17)
C1M P3 O7 Co6 115.2(11)
C1M P3 O8 Co7 -147.6(11)
N34 C45 C46 C47 -1.1(18)
N12 C11 C1J C1A 4(2)
N11 C1A C1J C11 -4(2)
N1 C32 C31 C30 -2(2)
N36 C35 C10 C37 -4(2)
N24 C65 C66 C67 3(2)
N10 C14 C1H C1D -3.2(18)
N9 C1D C1H C14 2.2(17)
N3 C27 C26 C13 0.6(17)
N5 C20 C15 C7 -1.8(16)
N6 C7 C15 C20 1.4(16)
N26 C62 C61 C60 3.0(19)
N14 C92 C1N C90 -4(2)
N13 C90 C1N C92 0(3)
N19 C77 C76 C75 3(2)
N20 C75 C76 C77 -4(2)
N32 C40 C41 C42 2.2(18)
N31 C42 C41 C40 -2.0(19)
N29 C57 C56 C55 -0.4(17)
N30 C55 C56 C57 0.4(16)
N27 C52 C51 C50 -0.3(19)
N28 C50 C51 C52 -0.3(19)
C133 C8 C18 C36 0(3)
O2 P1 O1 Co1 111.2(12)
O7 P3 C1M Cl8 172.5(8)
O7 P3 C1M Cl7 -66.7(10)
O7 P3 C1M Cl9 54.2(10)
O7 P3 O8 Co7 103.2(12)
O4 P2 O5 Co4 -131.0(13)
O1 P1 O2 Co9 -109.3(11)
O8 P3 C1M Cl8 55.9(10)
O8 P3 C1M Cl7 176.8(8)
O8 P3 C1M Cl9 -62.4(10)
O8 P3 O7 Co6 -134.0(10)
O5 P2 O4 Co3 114.4(11)
C73 C72 C71 C70 -174.3(15)
C73 C72 N21 Co5 -4(2)
C73 C72 N21 N22 175.0(12)
O6 P2 O4 Co3 -19.1(13)
O6 P2 O5 Co4 1.6(17)
O9 P3 C1M Cl8 -67.4(10)
O9 P3 C1M Cl7 53.4(10)
O9 P3 C1M Cl9 174.3(8)
O9 P3 O7 Co6 2.8(13)
O9 P3 O8 Co7 -32.8(14)
O3 P1 O2 Co9 25.7(14)
O3 P1 O1 Co1 -22.9(15)
C1N C90 N13 Co4 176.6(14)
C1N C90 N13 N14 3.7(19)
C1N C92 N14 N13 7(2)
C300 C1 C5 C43 -4(4)
C300 C1B C114 C43 2(5)
C1O C1P C1Q C1R 0.0
C1P C1O C1T C1S 0.0
C1P C1Q C1R C1S 0.0
C1Q C1R C1S C1T 0.0
C1R C1S C1T C1O 0.0
C1T C1O C1P C1Q 0.0
C1U C1V C1W C1X 174(2)
C1U C1V C2A C1Z -174(2)
C1V C1W C1X C1Y 0.0
C1W C1V C2A C1Z 0.0
C1W C1X C1Y C1Z 0.0
C1X C1Y C1Z C2A 0.0
C1Y C1Z C2A C1V 0.0
C2A C1V C1W C1X 0.0
C2B C2C C2D C2E -162(2)
C2B C2C C2H C2G 161(2)
C2C C2D C2E C2F 0.0
C2D C2C C2H C2G 0.0
C2D C2E C2F C2G 0.0
C2E C2F C2G C2H 0.0
C2F C2G C2H C2C 0.0
C2H C2C C2D C2E 0.0
C2I C1O C1P C1Q 163(3)
C2I C1O C1T C1S -168.2(17)

loop_
_smtbx_masks_void_nr
_smtbx_masks_void_average_x
_smtbx_masks_void_average_y
_smtbx_masks_void_average_z
_smtbx_masks_void_volume
_smtbx_masks_void_count_electrons
1 0.000 0.000 0.000 27.1 26.9
2 0.000 0.500 0.000 195.0 101.5
3 0.100 0.847 0.062 0.0 0.0
4 0.117 0.375 0.148 0.0 0.0
5 0.117 0.847 0.049 0.0 0.0
6 0.220 0.884 0.209 0.3 0.0
7 0.200 0.889 0.198 0.0 0.0
8 0.294 0.238 0.395 2.1 0.0
9 0.267 0.194 0.346 0.0 0.0
10 0.333 0.194 0.420 0.0 0.0
11 0.333 0.347 0.352 0.0 0.0
12 0.367 0.361 0.407 0.0 0.0
13 0.633 0.639 0.593 0.0 0.0
14 0.667 0.653 0.648 0.0 0.0
15 0.706 0.762 0.605 2.1 0.0
16 0.667 0.806 0.580 0.0 0.0
17 0.733 0.806 0.654 0.0 0.0
18 0.780 0.116 0.791 0.3 0.0
19 0.800 0.111 0.802 0.0 0.0
20 0.883 0.153 0.951 0.0 0.0
21 0.883 0.625 0.852 0.0 0.0
22 0.900 0.153 0.938 0.0 0.0
